data_7202742
loop_
_publ_author_name
'Joke Hadermann'
'Olivier P\'erez'
'Nicolas Cr\'eon'
'Claude Michel'
'Maryvonne Hervieu'

_publ_section_title
;
 The (3 + 2)D structure of oxygen deficient LaSrCuO3.52
;
_journal_issue 22
_journal_name_full 'Journal of Materials Chemistry'
_journal_page_first 2344
_journal_paper_doi 10.1039/b701449j
_journal_volume 17
_journal_year 2007
_chemical_formula_sum 'Cu La1.111 O3.506 Sr0.889'
_chemical_formula_weight 351.9
_chemical_name_systematic ' ?'
_symmetry_cell_setting orthorhombic
_symmetry_space_group_name_H-M 'I 4/m m m'
_cell_angle_alpha 90
_cell_angle_beta 90.00(5)
_cell_angle_gamma 90
_cell_formula_units_Z 2
_cell_length_a 3.7587(14)
_cell_length_b 3.759(2)
_cell_length_c 13.007(4)
_cell_modulation_dimension 2
_cell_volume 183.78(13)
_computing_publication_material '(Jana2000; Petricek and Dusek, 2000)'
_computing_structure_refinement '(Jana2000; Petricek and Dusek, 2000)'
_diffrn_ambient_temperature 293
_diffrn_radiation_probe neutron
_diffrn_radiation_type neutron
_diffrn_radiation_wavelength 1.225
_exptl_absorpt_coefficient_mu 0.011
_exptl_absorpt_process_details '(Jana2000; Petricek, Dusek & Palatinus, 2000)'
_exptl_crystal_density_diffrn 6.357
_exptl_crystal_F_000 310
_pd_instr_location ' ?'
_pd_meas_2theta_range_inc 0.05
_pd_meas_2theta_range_max 125.700
_pd_meas_2theta_range_min 6.000
_pd_meas_number_of_points 2395
_pd_proc_2theta_range_inc 0.05
_pd_proc_2theta_range_max 125.7
_pd_proc_2theta_range_min 6
_pd_proc_ls_background_function '8 Legendre polynoms'
_pd_proc_ls_pref_orient_corr none
_pd_proc_ls_profile_function Pseudo-Voigt
_pd_proc_ls_prof_R_factor 0.0447
_pd_proc_ls_prof_wR_expected 0.0883
_pd_proc_ls_prof_wR_factor 0.0575
_refine_ls_extinction_method none
_refine_ls_number_parameters 40
_refine_ls_R_factor_all 0.0368
_refine_ls_R_factor_gt 0.0329
_refine_ls_shift/su_max 0.0388
_refine_ls_shift/su_mean 0.0091
_refine_ls_weighting_scheme sigma
_refine_ls_wR_factor_gt 0.0355
_refine_ls_wR_factor_ref 0.0362
_cod_data_source_file b701449j.txt
_cod_data_source_block (I)
_cod_original_cell_volume 183.75(13)
_cod_original_formula_sum 'Cu1 La1.111 O3.506 Sr0.889'
_cod_database_code 7202742

loop_
_space_group_symop_ssg_id
_space_group_symop_ssg_operation_algebraic
1 x1,x2,x3,x4,x5
2 -x2,x1,x3,1/2+x5,1/2-x4
3 -x1,x2,x3,-x5,-x4
4 -x1,-x2,x3,-x4,-x5
5 -x2,-x1,x3,1/2-x4,1/2+x5
6 x2,-x1,x3,1/2-x5,1/2+x4
7 x1,-x2,x3,x5,x4
8 x2,x1,x3,1/2+x4,1/2-x5
9 -x1,-x2,-x3,-x4,-x5
10 x2,-x1,-x3,1/2-x5,1/2+x4
11 x1,-x2,-x3,x5,x4
12 x1,x2,-x3,x4,x5
13 x2,x1,-x3,1/2+x4,1/2-x5
14 -x2,x1,-x3,1/2+x5,1/2-x4
15 -x1,x2,-x3,-x5,-x4
16 -x2,-x1,-x3,1/2-x4,1/2+x5
17 1/2+x1,1/2+x2,1/2+x3,x4,x5
18 1/2-x2,1/2+x1,1/2+x3,1/2+x5,1/2-x4
19 1/2-x1,1/2+x2,1/2+x3,-x5,-x4
20 1/2-x1,1/2-x2,1/2+x3,-x4,-x5
21 1/2-x2,1/2-x1,1/2+x3,1/2-x4,1/2+x5
22 1/2+x2,1/2-x1,1/2+x3,1/2-x5,1/2+x4
23 1/2+x1,1/2-x2,1/2+x3,x5,x4
24 1/2+x2,1/2+x1,1/2+x3,1/2+x4,1/2-x5
25 1/2-x1,1/2-x2,1/2-x3,-x4,-x5
26 1/2+x2,1/2-x1,1/2-x3,1/2-x5,1/2+x4
27 1/2+x1,1/2-x2,1/2-x3,x5,x4
28 1/2+x1,1/2+x2,1/2-x3,x4,x5
29 1/2+x2,1/2+x1,1/2-x3,1/2+x4,1/2-x5
30 1/2-x2,1/2+x1,1/2-x3,1/2+x5,1/2-x4
31 1/2-x1,1/2+x2,1/2-x3,-x5,-x4
32 1/2-x2,1/2-x1,1/2-x3,1/2-x4,1/2+x5

loop_
_atom_site_label
_atom_site_type_symbol
_atom_site_fract_x
_atom_site_fract_y
_atom_site_fract_z
_atom_site_adp_type
_atom_site_U_iso_or_equiv
_atom_site_symmetry_multiplicity
_atom_site_occupancy
_atom_site_calc_flag
_atom_site_refinement_flags
_atom_site_disorder_assembly
_atom_site_disorder_group
La La 0 0 0.35747(9) Uani 0.0204(4) 4 0.5788 d . . .
Sr Sr 0 0 0.357474 Uani 0.0204(4) 4 0.4211 d . . .
Cu Cu 0 0 0 Uani 0.0208(5) 2 1 d . . .
O1 O 0 0 0.16894(19) Uani 0.0312(6) 4 1 d . . .
O2 O 0 0.5 0 Uani 0.0171(10) 4 0.7388 d . . .

loop_
_atom_site_aniso_label
_atom_site_aniso_type_symbol
_atom_site_aniso_U_11
_atom_site_aniso_U_22
_atom_site_aniso_U_33
_atom_site_aniso_U_12
_atom_site_aniso_U_13
_atom_site_aniso_U_23
La La 0.0202(6) 0.0202(6) 0.0208(6) 0 0 0
Sr Sr 0.0202(6) 0.0202(6) 0.0208(6) 0 0 0
Cu Cu 0.0192(8) 0.0192(8) 0.0241(12) 0 0 0
O1 O 0.0284(7) 0.0284(7) 0.0367(13) 0 0 0
O2 O 0.025(3) 0.0089(10) 0.0178(13) 0 0 0

loop_
_atom_site_displace_Fourier_atom_site_label
_atom_site_displace_Fourier_axis
_atom_site_displace_Fourier_wave_vector_seq_id
_atom_site_displace_Fourier_param_cos
_atom_site_displace_Fourier_param_sin
La x 1 0 0.0255(5)
La y 1 0 -0.0255(5)
La z 1 0 0
La x 2 0 0.0255(5)
La y 2 0 0.0255(5)
La z 2 0 0
Sr x 1 0 0.0255(5)
Sr y 1 0 -0.0255(5)
Sr z 1 0 0
Sr x 2 0 0.0255(5)
Sr y 2 0 0.0255(5)
Sr z 2 0 0
Cu x 1 0 0.0184(6)
Cu y 1 0 -0.0184(6)
Cu z 1 0 0
Cu x 2 0 0.0184(6)
Cu y 2 0 0.0184(6)
Cu z 2 0 0
O1 x 1 0 0.0252(6)
O1 y 1 0 -0.0252(6)
O1 z 1 0 0
O1 x 2 0 0.0252(6)
O1 y 2 0 0.0252(6)
O1 z 2 0 0
O2 x 1 0 0.0609(13)
O2 y 1 0 0.0053(11)
O2 z 1 0 0
O2 x 2 0 0.0609(13)
O2 y 2 0 -0.0053(11)
O2 z 2 0 0

loop_
_atom_site_Fourier_wave_vector_seq_id
_atom_site_Fourier_wave_vector_x
_atom_site_Fourier_wave_vector_y
_atom_site_Fourier_wave_vector_z
1 0.22222 0.22222 0.00000
2 0.22222 -0.22222 0.00000

loop_
_atom_site_occ_Fourier_atom_site_label
_atom_site_occ_Fourier_wave_vector_seq_id
_atom_site_occ_Fourier_param_cos
_atom_site_occ_Fourier_param_sin
La 1 0 0
La 2 0 0
Sr 1 0 0
Sr 2 0 0
O2 1 -0.213(9) 0
O2 2 -0.213(9) 0

loop_
_atom_type_symbol
_atom_type_scat_length_neutron
_atom_type_scat_source
La 8.240 International_Tables_Vol_C
Sr 7.020 International_Tables_Vol_C
Cu 7.718 International_Tables_Vol_C
O 5.803 International_Tables_Vol_C

loop_
_cell_wave_vector_seq_id
_cell_wave_vector_x
_cell_wave_vector_y
_cell_wave_vector_z
1 0.22222 0.22222 0.00000
2 0.22222 -0.22222 0.00000

loop_
_geom_angle_atom_site_label_1
_geom_angle_atom_site_label_2
_geom_angle_atom_site_label_3
_geom_angle_site_symmetry_1
_geom_angle_site_symmetry_2
_geom_angle_site_symmetry_3
_geom_angle_av
_geom_angle_min
_geom_angle_max
_geom_angle_publ_flag
La La La 1_455 . 1_545 90.00(7) 87.55(7) 92.43(8) yes
La La La 1_455 . 1_565 90.00(7) 87.55(7) 92.43(9) yes
La La La 1_455 . 1_655 178.05(7) 175.28(12) 180 yes
La La La 1_455 . 5_556 90 90 90 yes
La La La 1_455 . 21_445 60.84(6) 58.76(5) 62.82(6) yes
La La La 1_455 . 21_455 60.84(6) 58.76(5) 62.82(6) yes
La La La 1_455 . 21_545 119.14(7) 115.92(7) 122.22(7) yes
La La La 1_455 . 21_555 119.14(7) 115.92(7) 122.22(7) yes
La La Sr 1_455 . 1_455 0 0 0 yes
La La Sr 1_455 . 1_545 90.00(7) 87.55(7) 92.43(8) yes
La La Sr 1_455 . . 0 0 0 yes
La La Sr 1_455 . 1_565 90.00(7) 87.55(7) 92.43(9) yes
La La Sr 1_455 . 1_655 178.05(7) 175.28(12) 180 yes
La La Sr 1_455 . 5_556 90 90 90 yes
La La Sr 1_455 . 21_445 60.84(6) 58.76(5) 62.82(6) yes
La La Sr 1_455 . 21_455 60.84(6) 58.76(5) 62.82(6) yes
La La Sr 1_455 . 21_545 119.14(7) 115.92(7) 122.22(7) yes
La La Sr 1_455 . 21_555 119.14(7) 115.92(7) 122.22(7) yes
La La Cu 1_455 . 17_445 54.55(8) 52.11(8) 57.06(9) yes
La La Cu 1_455 . 17_455 54.55(8) 52.11(8) 57.06(9) yes
La La Cu 1_455 . 17_545 125.43(9) 121.61(9) 129.26(9) yes
La La Cu 1_455 . 17_555 125.43(9) 121.61(9) 129.26(9) yes
La La O1 1_455 . . 90.00(10) 89.94(14) 90.06(14) yes
La La O1 1_455 . 21_445 45.47(11) 41.81(10) 48.93(11) yes
La La O1 1_455 . 21_455 45.47(11) 41.81(10) 48.93(11) yes
La La O1 1_455 . 21_545 134.53(12) 128.95(12) 140.08(13) yes
La La O1 1_455 . 21_555 134.53(12) 128.95(12) 140.08(13) yes
La La O2 1_455 . 17_445 44.74(15) 40.04(13) 50.12(18) yes
La La O2 1_455 . 17_545 135.11(16) 129.88(18) 139.96(13) yes
La La Sr1 1_455 . 1_455 0 0 0 yes
La La Sr1 1_455 . 1_545 90.00(7) 87.55(7) 92.43(8) yes
La La Sr1 1_455 . . 0 0 0 yes
La La Sr1 1_455 . 1_565 90.00(7) 87.55(7) 92.43(9) yes
La La Sr1 1_455 . 1_655 178.05(7) 175.28(12) 180 yes
La La Sr1 1_455 . 5_556 90 90 90 yes
La La Sr1 1_455 . 21_445 60.84(6) 58.76(5) 62.82(6) yes
La La Sr1 1_455 . 21_455 60.84(6) 58.76(5) 62.82(6) yes
La La Sr1 1_455 . 21_545 119.14(7) 115.92(7) 122.22(7) yes
La La Sr1 1_455 . 21_555 119.14(7) 115.92(7) 122.22(7) yes
La La O21 1_455 . 17_545 90.02(19) 84.63(19) 95.53(19) yes
La La O21 1_455 . 17_555 90.02(19) 84.63(19) 95.53(19) yes
La La La 1_545 . 1_455 90.00(7) 87.55(7) 92.43(8) yes
La La La 1_545 . 1_565 178.05(7) 175.20(12) 180 yes
La La La 1_545 . 1_655 90.00(7) 87.55(7) 92.43(8) yes
La La La 1_545 . 5_556 90 90 90 yes
La La La 1_545 . 21_445 60.84(6) 58.89(6) 62.95(6) yes
La La La 1_545 . 21_455 119.14(7) 115.87(7) 122.19(7) yes
La La La 1_545 . 21_545 60.84(6) 58.89(6) 62.95(6) yes
La La La 1_545 . 21_555 119.14(7) 115.87(7) 122.19(6) yes
La La Sr 1_545 . 1_455 90.00(7) 87.55(7) 92.43(8) yes
La La Sr 1_545 . 1_545 0 0 0 yes
La La Sr 1_545 . . 0 0 0 yes
La La Sr 1_545 . 1_565 178.05(7) 175.20(12) 180 yes
La La Sr 1_545 . 1_655 90.00(7) 87.55(7) 92.43(8) yes
La La Sr 1_545 . 5_556 90 90 90 yes
La La Sr 1_545 . 21_445 60.84(6) 58.89(5) 62.95(6) yes
La La Sr 1_545 . 21_455 119.14(7) 115.87(7) 122.19(7) yes
La La Sr 1_545 . 21_545 60.84(6) 58.89(5) 62.95(6) yes
La La Sr 1_545 . 21_555 119.14(7) 115.87(7) 122.19(6) yes
La La Cu 1_545 . 17_445 54.55(8) 52.10(8) 57.08(9) yes
La La Cu 1_545 . 17_455 125.43(9) 121.40(10) 129.10(9) yes
La La Cu 1_545 . 17_545 54.55(8) 52.10(8) 57.08(9) yes
La La Cu 1_545 . 17_555 125.43(9) 121.40(10) 129.10(9) yes
La La O1 1_545 . . 90.00(10) 89.94(14) 90.06(14) yes
La La O1 1_545 . 21_445 45.47(11) 42.02(10) 49.14(10) yes
La La O1 1_545 . 21_455 134.53(12) 128.87(13) 139.99(13) yes
La La O1 1_545 . 21_545 45.47(11) 42.02(10) 49.14(10) yes
La La O1 1_545 . 21_555 134.53(12) 128.87(13) 139.99(13) yes
La La O2 1_545 . 17_445 90.02(19) 84.58(19) 95.5(2) yes
La La O2 1_545 . 17_545 90.02(19) 84.58(19) 95.5(2) yes
La La Sr1 1_545 . 1_455 90.00(7) 87.55(7) 92.43(8) yes
La La Sr1 1_545 . 1_545 0 0 0 yes
La La Sr1 1_545 . . 0 0 0 yes
La La Sr1 1_545 . 1_565 178.05(7) 175.20(12) 180 yes
La La Sr1 1_545 . 1_655 90.00(7) 87.55(7) 92.43(8) yes
La La Sr1 1_545 . 5_556 90 90 90 yes
La La Sr1 1_545 . 21_445 60.84(6) 58.89(5) 62.95(6) yes
La La Sr1 1_545 . 21_455 119.14(7) 115.87(7) 122.19(7) yes
La La Sr1 1_545 . 21_545 60.84(6) 58.89(5) 62.95(6) yes
La La Sr1 1_545 . 21_555 119.14(7) 115.87(7) 122.19(6) yes
La La O21 1_545 . 17_545 44.74(15) 39.99(13) 50.06(18) yes
La La O21 1_545 . 17_555 135.11(16) 129.94(18) 140.01(13) yes
La La La 1_565 . 1_455 90.00(7) 87.55(7) 92.43(9) yes
La La La 1_565 . 1_545 178.05(7) 175.20(12) 180 yes
La La La 1_565 . 1_655 90.00(7) 87.55(7) 92.43(9) yes
La La La 1_565 . 5_556 90 90 90 yes
La La La 1_565 . 21_445 119.14(7) 115.87(7) 122.19(7) yes
La La La 1_565 . 21_455 60.84(6) 58.89(6) 62.95(6) yes
La La La 1_565 . 21_545 119.14(7) 115.87(7) 122.19(6) yes
La La La 1_565 . 21_555 60.84(6) 58.89(6) 62.95(6) yes
La La Sr 1_565 . 1_455 90.00(7) 87.55(7) 92.43(9) yes
La La Sr 1_565 . 1_545 178.05(7) 175.20(12) 180 yes
La La Sr 1_565 . . 0 0 0 yes
La La Sr 1_565 . 1_565 0 0 0 yes
La La Sr 1_565 . 1_655 90.00(7) 87.55(7) 92.43(9) yes
La La Sr 1_565 . 5_556 90 90 90 yes
La La Sr 1_565 . 21_445 119.14(7) 115.87(7) 122.19(7) yes
La La Sr 1_565 . 21_455 60.84(6) 58.89(5) 62.95(6) yes
La La Sr 1_565 . 21_545 119.14(7) 115.87(7) 122.19(6) yes
La La Sr 1_565 . 21_555 60.84(6) 58.89(5) 62.95(6) yes
La La Cu 1_565 . 17_445 125.43(9) 121.40(10) 129.10(9) yes
La La Cu 1_565 . 17_455 54.55(8) 52.10(8) 57.08(9) yes
La La Cu 1_565 . 17_545 125.43(9) 121.40(10) 129.10(9) yes
La La Cu 1_565 . 17_555 54.55(8) 52.10(8) 57.08(9) yes
La La O1 1_565 . . 90.00(10) 89.94(14) 90.06(14) yes
La La O1 1_565 . 21_445 134.53(12) 128.87(13) 139.99(13) yes
La La O1 1_565 . 21_455 45.47(11) 42.02(10) 49.14(10) yes
La La O1 1_565 . 21_545 134.53(12) 128.87(13) 139.99(13) yes
La La O1 1_565 . 21_555 45.47(11) 42.02(10) 49.14(10) yes
La La O2 1_565 . 17_445 90.02(19) 84.58(19) 95.5(2) yes
La La O2 1_565 . 17_545 90.02(19) 84.58(19) 95.5(2) yes
La La Sr1 1_565 . 1_455 90.00(7) 87.55(7) 92.43(9) yes
La La Sr1 1_565 . 1_545 178.05(7) 175.20(12) 180 yes
La La Sr1 1_565 . . 0 0 0 yes
La La Sr1 1_565 . 1_565 0 0 0 yes
La La Sr1 1_565 . 1_655 90.00(7) 87.55(7) 92.43(9) yes
La La Sr1 1_565 . 5_556 90 90 90 yes
La La Sr1 1_565 . 21_445 119.14(7) 115.87(7) 122.19(7) yes
La La Sr1 1_565 . 21_455 60.84(6) 58.89(5) 62.95(6) yes
La La Sr1 1_565 . 21_545 119.14(7) 115.87(7) 122.19(6) yes
La La Sr1 1_565 . 21_555 60.84(6) 58.89(5) 62.95(6) yes
La La O21 1_565 . 17_545 135.11(16) 129.94(18) 140.01(13) yes
La La O21 1_565 . 17_555 44.74(15) 39.99(13) 50.06(18) yes
La La La 1_655 . 1_455 178.05(7) 175.28(12) 180 yes
La La La 1_655 . 1_545 90.00(7) 87.55(7) 92.43(8) yes
La La La 1_655 . 1_565 90.00(7) 87.55(7) 92.43(9) yes
La La La 1_655 . 5_556 90 90 90 yes
La La La 1_655 . 21_445 119.14(7) 115.92(7) 122.22(7) yes
La La La 1_655 . 21_455 119.14(7) 115.92(7) 122.22(7) yes
La La La 1_655 . 21_545 60.84(6) 58.76(5) 62.82(6) yes
La La La 1_655 . 21_555 60.84(6) 58.76(5) 62.82(6) yes
La La Sr 1_655 . 1_455 178.05(7) 175.28(12) 180 yes
La La Sr 1_655 . 1_545 90.00(7) 87.55(7) 92.43(8) yes
La La Sr 1_655 . . 0 0 0 yes
La La Sr 1_655 . 1_565 90.00(7) 87.55(7) 92.43(9) yes
La La Sr 1_655 . 1_655 0 0 0 yes
La La Sr 1_655 . 5_556 90 90 90 yes
La La Sr 1_655 . 21_445 119.14(7) 115.92(7) 122.22(7) yes
La La Sr 1_655 . 21_455 119.14(7) 115.92(7) 122.22(7) yes
La La Sr 1_655 . 21_545 60.84(6) 58.76(5) 62.82(6) yes
La La Sr 1_655 . 21_555 60.84(6) 58.76(5) 62.82(6) yes
La La Cu 1_655 . 17_445 125.43(9) 121.61(9) 129.26(9) yes
La La Cu 1_655 . 17_455 125.43(9) 121.61(9) 129.26(9) yes
La La Cu 1_655 . 17_545 54.55(8) 52.11(8) 57.06(9) yes
La La Cu 1_655 . 17_555 54.55(8) 52.11(8) 57.06(9) yes
La La O1 1_655 . . 90.00(10) 89.94(14) 90.06(14) yes
La La O1 1_655 . 21_445 134.53(12) 128.95(12) 140.08(13) yes
La La O1 1_655 . 21_455 134.53(12) 128.95(12) 140.08(13) yes
La La O1 1_655 . 21_545 45.47(11) 41.81(10) 48.93(11) yes
La La O1 1_655 . 21_555 45.47(11) 41.81(10) 48.93(11) yes
La La O2 1_655 . 17_445 135.11(16) 129.88(18) 139.96(13) yes
La La O2 1_655 . 17_545 44.74(15) 40.04(13) 50.12(18) yes
La La Sr1 1_655 . 1_455 178.05(7) 175.28(12) 180 yes
La La Sr1 1_655 . 1_545 90.00(7) 87.55(7) 92.43(8) yes
La La Sr1 1_655 . . 0 0 0 yes
La La Sr1 1_655 . 1_565 90.00(7) 87.55(7) 92.43(9) yes
La La Sr1 1_655 . 1_655 0 0 0 yes
La La Sr1 1_655 . 5_556 90 90 90 yes
La La Sr1 1_655 . 21_445 119.14(7) 115.92(7) 122.22(7) yes
La La Sr1 1_655 . 21_455 119.14(7) 115.92(7) 122.22(7) yes
La La Sr1 1_655 . 21_545 60.84(6) 58.76(5) 62.82(6) yes
La La Sr1 1_655 . 21_555 60.84(6) 58.76(5) 62.82(6) yes
La La O21 1_655 . 17_545 90.02(19) 84.63(19) 95.53(19) yes
La La O21 1_655 . 17_555 90.02(19) 84.63(19) 95.53(19) yes
La La La 5_556 . 1_455 90 90 90 yes
La La La 5_556 . 1_545 90 90 90 yes
La La La 5_556 . 1_565 90 90 90 yes
La La La 5_556 . 1_655 90 90 90 yes
La La La 5_556 . 21_445 136.42(7) 136.39(5) 136.45(6) yes
La La La 5_556 . 21_455 136.42(7) 136.39(5) 136.45(6) yes
La La La 5_556 . 21_545 136.42(7) 136.39(5) 136.45(5) yes
La La La 5_556 . 21_555 136.42(7) 136.39(5) 136.45(5) yes
La La Sr 5_556 . 1_455 90 90 90 yes
La La Sr 5_556 . 1_545 90 90 90 yes
La La Sr 5_556 . . 0 0 0 yes
La La Sr 5_556 . 1_565 90 90 90 yes
La La Sr 5_556 . 1_655 90 90 90 yes
La La Sr 5_556 . 5_556 0 0 0 yes
La La Sr 5_556 . 21_445 136.42(7) 136.39(5) 136.45(6) yes
La La Sr 5_556 . 21_455 136.42(7) 136.39(5) 136.45(6) yes
La La Sr 5_556 . 21_545 136.42(7) 136.39(5) 136.45(5) yes
La La Sr 5_556 . 21_555 136.42(7) 136.39(5) 136.45(5) yes
La La Cu 5_556 . 17_445 55.12(6) 54.72(6) 55.52(7) yes
La La Cu 5_556 . 17_455 55.12(6) 54.72(6) 55.52(7) yes
La La Cu 5_556 . 17_545 55.12(6) 54.72(6) 55.52(7) yes
La La Cu 5_556 . 17_555 55.12(6) 54.72(6) 55.52(7) yes
La La O1 5_556 . . 180 180 180 yes
La La O1 5_556 . 21_445 97.36(7) 97.35(8) 97.37(8) yes
La La O1 5_556 . 21_455 97.36(7) 97.35(8) 97.37(8) yes
La La O1 5_556 . 21_545 97.36(7) 97.35(8) 97.37(8) yes
La La O1 5_556 . 21_555 97.36(7) 97.35(8) 97.37(8) yes
La La O2 5_556 . 17_445 45.33(15) 39.88(18) 49.96(13) yes
La La O2 5_556 . 17_545 45.33(15) 39.88(18) 49.96(13) yes
La La Sr1 5_556 . 1_455 90 90 90 yes
La La Sr1 5_556 . 1_545 90 90 90 yes
La La Sr1 5_556 . . 0 0 0 yes
La La Sr1 5_556 . 1_565 90 90 90 yes
La La Sr1 5_556 . 1_655 90 90 90 yes
La La Sr1 5_556 . 5_556 0 0 0 yes
La La Sr1 5_556 . 21_445 136.42(7) 136.39(5) 136.45(6) yes
La La Sr1 5_556 . 21_455 136.42(7) 136.39(5) 136.45(6) yes
La La Sr1 5_556 . 21_545 136.42(7) 136.39(5) 136.45(5) yes
La La Sr1 5_556 . 21_555 136.42(7) 136.39(5) 136.45(5) yes
La La O21 5_556 . 17_545 45.33(15) 39.94(18) 50.01(13) yes
La La O21 5_556 . 17_555 45.33(15) 39.94(18) 50.01(13) yes
La La La 21_445 . 1_455 60.84(5) 58.76(4) 62.82(6) yes
La La La 21_445 . 1_545 60.84(5) 58.89(4) 62.95(5) yes
La La La 21_445 . 1_565 119.14(6) 115.87(6) 122.19(6) yes
La La La 21_445 . 1_655 119.14(6) 115.92(5) 122.22(6) yes
La La La 21_445 . 5_556 136.42(8) 136.39(6) 136.45(7) yes
La La La 21_445 . 21_455 58.32(6) 54.10(6) 62.23(6) yes
La La La 21_445 . 21_545 58.32(6) 54.35(5) 62.48(6) yes
La La La 21_445 . 21_555 87.11(5) 87.06(5) 87.17(5) yes
La La Sr 21_445 . 1_455 60.84(5) 58.76(4) 62.82(6) yes
La La Sr 21_445 . 1_545 60.84(5) 58.89(4) 62.95(5) yes
La La Sr 21_445 . . 0 0 0 yes
La La Sr 21_445 . 1_565 119.14(6) 115.87(6) 122.19(6) yes
La La Sr 21_445 . 1_655 119.14(6) 115.92(5) 122.22(6) yes
La La Sr 21_445 . 5_556 136.42(8) 136.39(6) 136.45(7) yes
La La Sr 21_445 . 21_445 0 0 0 yes
La La Sr 21_445 . 21_455 58.32(6) 54.10(6) 62.23(6) yes
La La Sr 21_445 . 21_545 58.32(6) 54.35(5) 62.48(5) yes
La La Sr 21_445 . 21_555 87.11(5) 87.06(5) 87.17(5) yes
La La Cu 21_445 . 17_445 81.30(7) 80.87(7) 81.73(8) yes
La La Cu 21_445 . 17_455 114.49(9) 110.03(8) 118.96(10) yes
La La Cu 21_445 . 17_545 114.49(9) 110.10(10) 119.03(8) yes
La La Cu 21_445 . 17_555 168.15(7) 167.50(10) 168.83(8) yes
La La O1 21_445 . . 43.58(12) 43.51(12) 43.65(12) yes
La La O1 21_445 . 21_445 39.06(6) 39.03(6) 39.09(7) yes
La La O1 21_445 . 21_455 84.67(9) 79.53(9) 89.50(9) yes
La La O1 21_445 . 21_545 84.67(9) 79.83(9) 89.80(9) yes
La La O1 21_445 . 21_555 126.13(7) 126.03(7) 126.23(8) yes
La La O2 21_445 . 17_445 99.39(17) 94.63(14) 104.80(18) yes
La La O2 21_445 . 17_545 148.82(19) 142.2(2) 155.4(2) yes
La La Sr1 21_445 . 1_455 60.84(5) 58.76(4) 62.82(6) yes
La La Sr1 21_445 . 1_545 60.84(5) 58.89(4) 62.95(5) yes
La La Sr1 21_445 . . 0 0 0 yes
La La Sr1 21_445 . 1_565 119.14(6) 115.87(6) 122.19(6) yes
La La Sr1 21_445 . 1_655 119.14(6) 115.92(5) 122.22(6) yes
La La Sr1 21_445 . 5_556 136.42(8) 136.39(6) 136.45(7) yes
La La Sr1 21_445 . 21_445 0 0 0 yes
La La Sr1 21_445 . 21_455 58.32(6) 54.10(6) 62.23(6) yes
La La Sr1 21_445 . 21_545 58.32(6) 54.35(5) 62.48(5) yes
La La Sr1 21_445 . 21_555 87.11(5) 87.06(5) 87.17(5) yes
La La O21 21_445 . 17_545 99.39(17) 94.50(14) 104.83(19) yes
La La O21 21_445 . 17_555 148.82(19) 142.4(2) 155.3(2) yes
La La La 21_455 . 1_455 60.84(5) 58.76(4) 62.82(6) yes
La La La 21_455 . 1_545 119.14(6) 115.87(6) 122.19(6) yes
La La La 21_455 . 1_565 60.84(5) 58.89(4) 62.95(5) yes
La La La 21_455 . 1_655 119.14(6) 115.92(5) 122.22(6) yes
La La La 21_455 . 5_556 136.42(8) 136.39(6) 136.45(7) yes
La La La 21_455 . 21_445 58.32(6) 54.10(6) 62.23(6) yes
La La La 21_455 . 21_545 87.11(5) 87.06(5) 87.17(5) yes
La La La 21_455 . 21_555 58.32(6) 54.35(5) 62.48(6) yes
La La Sr 21_455 . 1_455 60.84(5) 58.76(4) 62.82(6) yes
La La Sr 21_455 . 1_545 119.14(6) 115.87(6) 122.19(6) yes
La La Sr 21_455 . . 0 0 0 yes
La La Sr 21_455 . 1_565 60.84(5) 58.89(4) 62.95(5) yes
La La Sr 21_455 . 1_655 119.14(6) 115.92(5) 122.22(6) yes
La La Sr 21_455 . 5_556 136.42(8) 136.39(6) 136.45(7) yes
La La Sr 21_455 . 21_445 58.32(6) 54.10(6) 62.23(6) yes
La La Sr 21_455 . 21_455 0 0 0 yes
La La Sr 21_455 . 21_545 87.11(5) 87.06(5) 87.17(5) yes
La La Sr 21_455 . 21_555 58.32(6) 54.35(5) 62.48(5) yes
La La Cu 21_455 . 17_445 114.49(9) 110.03(8) 118.96(10) yes
La La Cu 21_455 . 17_455 81.30(7) 80.87(7) 81.73(8) yes
La La Cu 21_455 . 17_545 168.15(7) 167.50(10) 168.83(8) yes
La La Cu 21_455 . 17_555 114.49(9) 110.10(10) 119.03(8) yes
La La O1 21_455 . . 43.58(12) 43.51(12) 43.65(12) yes
La La O1 21_455 . 21_445 84.67(9) 79.53(9) 89.50(9) yes
La La O1 21_455 . 21_455 39.06(6) 39.03(6) 39.09(7) yes
La La O1 21_455 . 21_545 126.13(7) 126.03(7) 126.23(8) yes
La La O1 21_455 . 21_555 84.67(9) 79.83(9) 89.80(9) yes
La La O2 21_455 . 17_445 99.39(17) 94.63(14) 104.80(18) yes
La La O2 21_455 . 17_545 148.82(19) 142.2(2) 155.4(2) yes
La La Sr1 21_455 . 1_455 60.84(5) 58.76(4) 62.82(6) yes
La La Sr1 21_455 . 1_545 119.14(6) 115.87(6) 122.19(6) yes
La La Sr1 21_455 . . 0 0 0 yes
La La Sr1 21_455 . 1_565 60.84(5) 58.89(4) 62.95(5) yes
La La Sr1 21_455 . 1_655 119.14(6) 115.92(5) 122.22(6) yes
La La Sr1 21_455 . 5_556 136.42(8) 136.39(6) 136.45(7) yes
La La Sr1 21_455 . 21_445 58.32(6) 54.10(6) 62.23(6) yes
La La Sr1 21_455 . 21_455 0 0 0 yes
La La Sr1 21_455 . 21_545 87.11(5) 87.06(5) 87.17(5) yes
La La Sr1 21_455 . 21_555 58.32(6) 54.35(5) 62.48(5) yes
La La O21 21_455 . 17_545 148.82(19) 142.4(2) 155.3(2) yes
La La O21 21_455 . 17_555 99.39(17) 94.50(14) 104.83(19) yes
La La La 21_545 . 1_455 119.14(6) 115.92(7) 122.22(6) yes
La La La 21_545 . 1_545 60.84(5) 58.89(5) 62.95(5) yes
La La La 21_545 . 1_565 119.14(6) 115.87(6) 122.19(5) yes
La La La 21_545 . 1_655 60.84(5) 58.76(4) 62.82(4) yes
La La La 21_545 . 5_556 136.42(8) 136.39(6) 136.45(6) yes
La La La 21_545 . 21_445 58.32(6) 54.35(6) 62.48(6) yes
La La La 21_545 . 21_455 87.11(5) 87.06(5) 87.17(5) yes
La La La 21_545 . 21_555 58.32(6) 54.10(6) 62.23(5) yes
La La Sr 21_545 . 1_455 119.14(6) 115.92(7) 122.22(6) yes
La La Sr 21_545 . 1_545 60.84(5) 58.89(5) 62.95(5) yes
La La Sr 21_545 . . 0 0 0 yes
La La Sr 21_545 . 1_565 119.14(6) 115.87(6) 122.19(5) yes
La La Sr 21_545 . 1_655 60.84(5) 58.76(4) 62.82(4) yes
La La Sr 21_545 . 5_556 136.42(8) 136.39(6) 136.45(6) yes
La La Sr 21_545 . 21_445 58.32(6) 54.35(6) 62.48(5) yes
La La Sr 21_545 . 21_455 87.11(5) 87.06(5) 87.17(5) yes
La La Sr 21_545 . 21_545 0 0 0 yes
La La Sr 21_545 . 21_555 58.32(6) 54.10(6) 62.23(5) yes
La La Cu 21_545 . 17_445 114.49(9) 110.10(10) 119.03(8) yes
La La Cu 21_545 . 17_455 168.15(7) 167.50(10) 168.83(8) yes
La La Cu 21_545 . 17_545 81.30(7) 80.87(7) 81.73(8) yes
La La Cu 21_545 . 17_555 114.49(9) 110.03(8) 118.96(10) yes
La La O1 21_545 . . 43.58(12) 43.51(12) 43.65(12) yes
La La O1 21_545 . 21_445 84.67(9) 79.83(9) 89.80(9) yes
La La O1 21_545 . 21_455 126.13(7) 126.03(7) 126.23(8) yes
La La O1 21_545 . 21_545 39.06(6) 39.03(6) 39.09(7) yes
La La O1 21_545 . 21_555 84.67(9) 79.53(9) 89.50(9) yes
La La O2 21_545 . 17_445 148.82(19) 142.2(2) 155.4(2) yes
La La O2 21_545 . 17_545 99.39(17) 94.63(14) 104.80(18) yes
La La Sr1 21_545 . 1_455 119.14(6) 115.92(7) 122.22(6) yes
La La Sr1 21_545 . 1_545 60.84(5) 58.89(5) 62.95(5) yes
La La Sr1 21_545 . . 0 0 0 yes
La La Sr1 21_545 . 1_565 119.14(6) 115.87(6) 122.19(5) yes
La La Sr1 21_545 . 1_655 60.84(5) 58.76(4) 62.82(4) yes
La La Sr1 21_545 . 5_556 136.42(8) 136.39(6) 136.45(6) yes
La La Sr1 21_545 . 21_445 58.32(6) 54.35(6) 62.48(5) yes
La La Sr1 21_545 . 21_455 87.11(5) 87.06(5) 87.17(5) yes
La La Sr1 21_545 . 21_545 0 0 0 yes
La La Sr1 21_545 . 21_555 58.32(6) 54.10(6) 62.23(5) yes
La La O21 21_545 . 17_545 99.39(17) 94.50(14) 104.83(19) yes
La La O21 21_545 . 17_555 148.82(19) 142.4(2) 155.3(2) yes
La La La 21_555 . 1_455 119.14(6) 115.92(7) 122.22(6) yes
La La La 21_555 . 1_545 119.14(6) 115.87(6) 122.19(5) yes
La La La 21_555 . 1_565 60.84(5) 58.89(5) 62.95(5) yes
La La La 21_555 . 1_655 60.84(5) 58.76(4) 62.82(4) yes
La La La 21_555 . 5_556 136.42(8) 136.39(6) 136.45(6) yes
La La La 21_555 . 21_445 87.11(5) 87.06(5) 87.17(5) yes
La La La 21_555 . 21_455 58.32(6) 54.35(6) 62.48(6) yes
La La La 21_555 . 21_545 58.32(6) 54.10(6) 62.23(5) yes
La La Sr 21_555 . 1_455 119.14(6) 115.92(7) 122.22(6) yes
La La Sr 21_555 . 1_545 119.14(6) 115.87(6) 122.19(5) yes
La La Sr 21_555 . . 0 0 0 yes
La La Sr 21_555 . 1_565 60.84(5) 58.89(5) 62.95(5) yes
La La Sr 21_555 . 1_655 60.84(5) 58.76(4) 62.82(4) yes
La La Sr 21_555 . 5_556 136.42(8) 136.39(6) 136.45(6) yes
La La Sr 21_555 . 21_445 87.11(5) 87.06(5) 87.17(5) yes
La La Sr 21_555 . 21_455 58.32(6) 54.35(6) 62.48(5) yes
La La Sr 21_555 . 21_545 58.32(6) 54.10(6) 62.23(5) yes
La La Sr 21_555 . 21_555 0 0 0 yes
La La Cu 21_555 . 17_445 168.15(7) 167.50(10) 168.83(8) yes
La La Cu 21_555 . 17_455 114.49(9) 110.10(10) 119.03(8) yes
La La Cu 21_555 . 17_545 114.49(9) 110.03(8) 118.96(10) yes
La La Cu 21_555 . 17_555 81.30(7) 80.87(7) 81.73(8) yes
La La O1 21_555 . . 43.58(12) 43.51(12) 43.65(12) yes
La La O1 21_555 . 21_445 126.13(7) 126.03(7) 126.23(8) yes
La La O1 21_555 . 21_455 84.67(9) 79.83(9) 89.80(9) yes
La La O1 21_555 . 21_545 84.67(9) 79.53(9) 89.50(9) yes
La La O1 21_555 . 21_555 39.06(6) 39.03(6) 39.09(7) yes
La La O2 21_555 . 17_445 148.82(19) 142.2(2) 155.4(2) yes
La La O2 21_555 . 17_545 99.39(17) 94.63(14) 104.80(18) yes
La La Sr1 21_555 . 1_455 119.14(6) 115.92(7) 122.22(6) yes
La La Sr1 21_555 . 1_545 119.14(6) 115.87(6) 122.19(5) yes
La La Sr1 21_555 . . 0 0 0 yes
La La Sr1 21_555 . 1_565 60.84(5) 58.89(5) 62.95(5) yes
La La Sr1 21_555 . 1_655 60.84(5) 58.76(4) 62.82(4) yes
La La Sr1 21_555 . 5_556 136.42(8) 136.39(6) 136.45(6) yes
La La Sr1 21_555 . 21_445 87.11(5) 87.06(5) 87.17(5) yes
La La Sr1 21_555 . 21_455 58.32(6) 54.35(6) 62.48(5) yes
La La Sr1 21_555 . 21_545 58.32(6) 54.10(6) 62.23(5) yes
La La Sr1 21_555 . 21_555 0 0 0 yes
La La O21 21_555 . 17_545 148.82(19) 142.4(2) 155.3(2) yes
La La O21 21_555 . 17_555 99.39(17) 94.50(14) 104.83(19) yes
Sr La Sr 1_455 . 1_545 90.00(7) 87.55(7) 92.43(8) yes
Sr La Sr 1_455 . . 0 0 0 yes
Sr La Sr 1_455 . 1_565 90.00(7) 87.55(7) 92.43(9) yes
Sr La Sr 1_455 . 1_655 178.05(7) 175.28(12) 180 yes
Sr La Sr 1_455 . 5_556 90 90 90 yes
Sr La Sr 1_455 . 21_445 60.84(6) 58.76(5) 62.82(6) yes
Sr La Sr 1_455 . 21_455 60.84(6) 58.76(5) 62.82(6) yes
Sr La Sr 1_455 . 21_545 119.14(7) 115.92(7) 122.22(7) yes
Sr La Sr 1_455 . 21_555 119.14(7) 115.92(7) 122.22(7) yes
Sr La Cu 1_455 . 17_445 54.55(8) 52.11(8) 57.06(9) yes
Sr La Cu 1_455 . 17_455 54.55(8) 52.11(8) 57.06(9) yes
Sr La Cu 1_455 . 17_545 125.43(9) 121.61(9) 129.26(9) yes
Sr La Cu 1_455 . 17_555 125.43(9) 121.61(9) 129.26(9) yes
Sr La O1 1_455 . . 90.00(10) 89.94(14) 90.06(14) yes
Sr La O1 1_455 . 21_445 45.47(11) 41.81(10) 48.93(11) yes
Sr La O1 1_455 . 21_455 45.47(11) 41.81(10) 48.93(11) yes
Sr La O1 1_455 . 21_545 134.53(12) 128.95(12) 140.08(13) yes
Sr La O1 1_455 . 21_555 134.53(12) 128.95(12) 140.08(13) yes
Sr La O2 1_455 . 17_445 44.74(15) 40.04(13) 50.12(18) yes
Sr La O2 1_455 . 17_545 135.11(16) 129.88(18) 139.96(13) yes
Sr La Sr1 1_455 . 1_455 0 0 0 yes
Sr La Sr1 1_455 . 1_545 90.00(7) 87.55(7) 92.43(8) yes
Sr La Sr1 1_455 . . 0 0 0 yes
Sr La Sr1 1_455 . 1_565 90.00(7) 87.55(7) 92.43(9) yes
Sr La Sr1 1_455 . 1_655 178.05(7) 175.28(12) 180 yes
Sr La Sr1 1_455 . 5_556 90 90 90 yes
Sr La Sr1 1_455 . 21_445 60.84(6) 58.76(5) 62.82(6) yes
Sr La Sr1 1_455 . 21_455 60.84(6) 58.76(5) 62.82(6) yes
Sr La Sr1 1_455 . 21_545 119.14(7) 115.92(7) 122.22(7) yes
Sr La Sr1 1_455 . 21_555 119.14(7) 115.92(7) 122.22(7) yes
Sr La O21 1_455 . 17_545 90.02(19) 84.63(19) 95.53(19) yes
Sr La O21 1_455 . 17_555 90.02(19) 84.63(19) 95.53(19) yes
Sr La Sr 1_545 . 1_455 90.00(7) 87.55(7) 92.43(8) yes
Sr La Sr 1_545 . . 0 0 0 yes
Sr La Sr 1_545 . 1_565 178.05(7) 175.20(12) 180 yes
Sr La Sr 1_545 . 1_655 90.00(7) 87.55(7) 92.43(8) yes
Sr La Sr 1_545 . 5_556 90 90 90 yes
Sr La Sr 1_545 . 21_445 60.84(6) 58.89(5) 62.95(6) yes
Sr La Sr 1_545 . 21_455 119.14(7) 115.87(7) 122.19(7) yes
Sr La Sr 1_545 . 21_545 60.84(6) 58.89(5) 62.95(6) yes
Sr La Sr 1_545 . 21_555 119.14(7) 115.87(7) 122.19(6) yes
Sr La Cu 1_545 . 17_445 54.55(8) 52.10(8) 57.08(8) yes
Sr La Cu 1_545 . 17_455 125.43(9) 121.40(10) 129.10(9) yes
Sr La Cu 1_545 . 17_545 54.55(8) 52.10(8) 57.08(8) yes
Sr La Cu 1_545 . 17_555 125.43(9) 121.40(10) 129.10(9) yes
Sr La O1 1_545 . . 90.00(10) 89.94(14) 90.06(14) yes
Sr La O1 1_545 . 21_445 45.47(11) 42.02(10) 49.14(10) yes
Sr La O1 1_545 . 21_455 134.53(12) 128.87(13) 139.99(13) yes
Sr La O1 1_545 . 21_545 45.47(11) 42.02(10) 49.14(10) yes
Sr La O1 1_545 . 21_555 134.53(12) 128.87(13) 139.99(13) yes
Sr La O2 1_545 . 17_445 90.02(19) 84.58(19) 95.5(2) yes
Sr La O2 1_545 . 17_545 90.02(19) 84.58(19) 95.5(2) yes
Sr La Sr1 1_545 . 1_455 90.00(7) 87.55(7) 92.43(8) yes
Sr La Sr1 1_545 . 1_545 0 0 0 yes
Sr La Sr1 1_545 . . 0 0 0 yes
Sr La Sr1 1_545 . 1_565 178.05(7) 175.20(12) 180 yes
Sr La Sr1 1_545 . 1_655 90.00(7) 87.55(7) 92.43(8) yes
Sr La Sr1 1_545 . 5_556 90 90 90 yes
Sr La Sr1 1_545 . 21_445 60.84(6) 58.89(5) 62.95(6) yes
Sr La Sr1 1_545 . 21_455 119.14(7) 115.87(7) 122.19(7) yes
Sr La Sr1 1_545 . 21_545 60.84(6) 58.89(5) 62.95(6) yes
Sr La Sr1 1_545 . 21_555 119.14(7) 115.87(7) 122.19(6) yes
Sr La O21 1_545 . 17_545 44.74(15) 39.99(12) 50.06(18) yes
Sr La O21 1_545 . 17_555 135.11(16) 129.94(18) 140.01(13) yes
Sr La Sr . . 1_455 0 0 0 yes
Sr La Sr . . 1_545 0 0 0 yes
Sr La Sr . . 1_565 0 0 0 yes
Sr La Sr . . 1_655 0 0 0 yes
Sr La Sr . . 5_556 0 0 0 yes
Sr La Sr . . 21_445 0 0 0 yes
Sr La Sr . . 21_455 0 0 0 yes
Sr La Sr . . 21_545 0 0 0 yes
Sr La Sr . . 21_555 0 0 0 yes
Sr La Cu . . 17_445 0 0 0 yes
Sr La Cu . . 17_455 0 0 0 yes
Sr La Cu . . 17_545 0 0 0 yes
Sr La Cu . . 17_555 0 0 0 yes
Sr La O1 . . . 0 0 0 yes
Sr La O1 . . 21_445 0 0 0 yes
Sr La O1 . . 21_455 0 0 0 yes
Sr La O1 . . 21_545 0 0 0 yes
Sr La O1 . . 21_555 0 0 0 yes
Sr La O2 . . 17_445 0 0 0 yes
Sr La O2 . . 17_545 0 0 0 yes
Sr La Sr1 . . 1_455 0 0 0 yes
Sr La Sr1 . . 1_545 0 0 0 yes
Sr La Sr1 . . . 0 0 0 yes
Sr La Sr1 . . 1_565 0 0 0 yes
Sr La Sr1 . . 1_655 0 0 0 yes
Sr La Sr1 . . 5_556 0 0 0 yes
Sr La Sr1 . . 21_445 0 0 0 yes
Sr La Sr1 . . 21_455 0 0 0 yes
Sr La Sr1 . . 21_545 0 0 0 yes
Sr La Sr1 . . 21_555 0 0 0 yes
Sr La O21 . . 17_545 0 0 0 yes
Sr La O21 . . 17_555 0 0 0 yes
Sr La Sr 1_565 . 1_455 90.00(7) 87.55(7) 92.43(9) yes
Sr La Sr 1_565 . 1_545 178.05(7) 175.20(12) 180 yes
Sr La Sr 1_565 . . 0 0 0 yes
Sr La Sr 1_565 . 1_655 90.00(7) 87.55(7) 92.43(9) yes
Sr La Sr 1_565 . 5_556 90 90 90 yes
Sr La Sr 1_565 . 21_445 119.14(7) 115.87(7) 122.19(7) yes
Sr La Sr 1_565 . 21_455 60.84(6) 58.89(5) 62.95(6) yes
Sr La Sr 1_565 . 21_545 119.14(7) 115.87(7) 122.19(6) yes
Sr La Sr 1_565 . 21_555 60.84(6) 58.89(5) 62.95(6) yes
Sr La Cu 1_565 . 17_445 125.43(9) 121.40(10) 129.10(9) yes
Sr La Cu 1_565 . 17_455 54.55(8) 52.10(8) 57.08(8) yes
Sr La Cu 1_565 . 17_545 125.43(9) 121.40(10) 129.10(9) yes
Sr La Cu 1_565 . 17_555 54.55(8) 52.10(8) 57.08(8) yes
Sr La O1 1_565 . . 90.00(10) 89.94(14) 90.06(14) yes
Sr La O1 1_565 . 21_445 134.53(12) 128.87(13) 139.99(13) yes
Sr La O1 1_565 . 21_455 45.47(11) 42.02(10) 49.14(10) yes
Sr La O1 1_565 . 21_545 134.53(12) 128.87(13) 139.99(13) yes
Sr La O1 1_565 . 21_555 45.47(11) 42.02(10) 49.14(10) yes
Sr La O2 1_565 . 17_445 90.02(19) 84.58(19) 95.5(2) yes
Sr La O2 1_565 . 17_545 90.02(19) 84.58(19) 95.5(2) yes
Sr La Sr1 1_565 . 1_455 90.00(7) 87.55(7) 92.43(9) yes
Sr La Sr1 1_565 . 1_545 178.05(7) 175.20(12) 180 yes
Sr La Sr1 1_565 . . 0 0 0 yes
Sr La Sr1 1_565 . 1_565 0 0 0 yes
Sr La Sr1 1_565 . 1_655 90.00(7) 87.55(7) 92.43(9) yes
Sr La Sr1 1_565 . 5_556 90 90 90 yes
Sr La Sr1 1_565 . 21_445 119.14(7) 115.87(7) 122.19(7) yes
Sr La Sr1 1_565 . 21_455 60.84(6) 58.89(5) 62.95(6) yes
Sr La Sr1 1_565 . 21_545 119.14(7) 115.87(7) 122.19(6) yes
Sr La Sr1 1_565 . 21_555 60.84(6) 58.89(5) 62.95(6) yes
Sr La O21 1_565 . 17_545 135.11(16) 129.94(18) 140.01(13) yes
Sr La O21 1_565 . 17_555 44.74(15) 39.99(12) 50.06(18) yes
Sr La Sr 1_655 . 1_455 178.05(7) 175.28(12) 180 yes
Sr La Sr 1_655 . 1_545 90.00(7) 87.55(7) 92.43(8) yes
Sr La Sr 1_655 . . 0 0 0 yes
Sr La Sr 1_655 . 1_565 90.00(7) 87.55(7) 92.43(9) yes
Sr La Sr 1_655 . 5_556 90 90 90 yes
Sr La Sr 1_655 . 21_445 119.14(7) 115.92(6) 122.22(7) yes
Sr La Sr 1_655 . 21_455 119.14(7) 115.92(6) 122.22(7) yes
Sr La Sr 1_655 . 21_545 60.84(6) 58.76(5) 62.82(6) yes
Sr La Sr 1_655 . 21_555 60.84(6) 58.76(5) 62.82(6) yes
Sr La Cu 1_655 . 17_445 125.43(9) 121.61(9) 129.26(9) yes
Sr La Cu 1_655 . 17_455 125.43(9) 121.61(9) 129.26(9) yes
Sr La Cu 1_655 . 17_545 54.55(8) 52.11(8) 57.06(9) yes
Sr La Cu 1_655 . 17_555 54.55(8) 52.11(8) 57.06(9) yes
Sr La O1 1_655 . . 90.00(10) 89.94(14) 90.06(14) yes
Sr La O1 1_655 . 21_445 134.53(12) 128.95(12) 140.08(13) yes
Sr La O1 1_655 . 21_455 134.53(12) 128.95(12) 140.08(13) yes
Sr La O1 1_655 . 21_545 45.47(11) 41.81(10) 48.93(11) yes
Sr La O1 1_655 . 21_555 45.47(11) 41.81(10) 48.93(11) yes
Sr La O2 1_655 . 17_445 135.11(16) 129.88(18) 139.96(13) yes
Sr La O2 1_655 . 17_545 44.74(15) 40.04(13) 50.12(18) yes
Sr La Sr1 1_655 . 1_455 178.05(7) 175.28(12) 180 yes
Sr La Sr1 1_655 . 1_545 90.00(7) 87.55(7) 92.43(8) yes
Sr La Sr1 1_655 . . 0 0 0 yes
Sr La Sr1 1_655 . 1_565 90.00(7) 87.55(7) 92.43(9) yes
Sr La Sr1 1_655 . 1_655 0 0 0 yes
Sr La Sr1 1_655 . 5_556 90 90 90 yes
Sr La Sr1 1_655 . 21_445 119.14(7) 115.92(6) 122.22(7) yes
Sr La Sr1 1_655 . 21_455 119.14(7) 115.92(6) 122.22(7) yes
Sr La Sr1 1_655 . 21_545 60.84(6) 58.76(5) 62.82(6) yes
Sr La Sr1 1_655 . 21_555 60.84(6) 58.76(5) 62.82(6) yes
Sr La O21 1_655 . 17_545 90.02(19) 84.63(19) 95.53(19) yes
Sr La O21 1_655 . 17_555 90.02(19) 84.63(19) 95.53(19) yes
Sr La Sr 5_556 . 1_455 90 90 90 yes
Sr La Sr 5_556 . 1_545 90 90 90 yes
Sr La Sr 5_556 . . 0 0 0 yes
Sr La Sr 5_556 . 1_565 90 90 90 yes
Sr La Sr 5_556 . 1_655 90 90 90 yes
Sr La Sr 5_556 . 21_445 136.42(7) 136.39(5) 136.45(6) yes
Sr La Sr 5_556 . 21_455 136.42(7) 136.39(5) 136.45(6) yes
Sr La Sr 5_556 . 21_545 136.42(7) 136.39(5) 136.45(5) yes
Sr La Sr 5_556 . 21_555 136.42(7) 136.39(5) 136.45(5) yes
Sr La Cu 5_556 . 17_445 55.12(6) 54.72(6) 55.52(7) yes
Sr La Cu 5_556 . 17_455 55.12(6) 54.72(6) 55.52(7) yes
Sr La Cu 5_556 . 17_545 55.12(6) 54.72(6) 55.52(7) yes
Sr La Cu 5_556 . 17_555 55.12(6) 54.72(6) 55.52(7) yes
Sr La O1 5_556 . . 180 180 180 yes
Sr La O1 5_556 . 21_445 97.36(7) 97.35(8) 97.37(8) yes
Sr La O1 5_556 . 21_455 97.36(7) 97.35(8) 97.37(8) yes
Sr La O1 5_556 . 21_545 97.36(7) 97.35(8) 97.37(8) yes
Sr La O1 5_556 . 21_555 97.36(7) 97.35(8) 97.37(8) yes
Sr La O2 5_556 . 17_445 45.33(15) 39.88(18) 49.96(13) yes
Sr La O2 5_556 . 17_545 45.33(15) 39.88(18) 49.96(13) yes
Sr La Sr1 5_556 . 1_455 90 90 90 yes
Sr La Sr1 5_556 . 1_545 90 90 90 yes
Sr La Sr1 5_556 . . 0 0 0 yes
Sr La Sr1 5_556 . 1_565 90 90 90 yes
Sr La Sr1 5_556 . 1_655 90 90 90 yes
Sr La Sr1 5_556 . 5_556 0 0 0 yes
Sr La Sr1 5_556 . 21_445 136.42(7) 136.39(5) 136.45(6) yes
Sr La Sr1 5_556 . 21_455 136.42(7) 136.39(5) 136.45(6) yes
Sr La Sr1 5_556 . 21_545 136.42(7) 136.39(5) 136.45(5) yes
Sr La Sr1 5_556 . 21_555 136.42(7) 136.39(5) 136.45(5) yes
Sr La O21 5_556 . 17_545 45.33(15) 39.94(18) 50.01(13) yes
Sr La O21 5_556 . 17_555 45.33(15) 39.94(18) 50.01(13) yes
Sr La Sr 21_445 . 1_455 60.84(5) 58.76(4) 62.82(6) yes
Sr La Sr 21_445 . 1_545 60.84(5) 58.89(3) 62.95(5) yes
Sr La Sr 21_445 . . 0 0 0 yes
Sr La Sr 21_445 . 1_565 119.14(6) 115.87(6) 122.19(6) yes
Sr La Sr 21_445 . 1_655 119.14(6) 115.92(5) 122.22(6) yes
Sr La Sr 21_445 . 5_556 136.42(8) 136.39(6) 136.45(7) yes
Sr La Sr 21_445 . 21_455 58.32(6) 54.10(6) 62.23(6) yes
Sr La Sr 21_445 . 21_545 58.32(6) 54.35(5) 62.48(5) yes
Sr La Sr 21_445 . 21_555 87.11(5) 87.06(5) 87.17(5) yes
Sr La Cu 21_445 . 17_445 81.30(6) 80.87(7) 81.73(8) yes
Sr La Cu 21_445 . 17_455 114.49(9) 110.03(8) 118.96(10) yes
Sr La Cu 21_445 . 17_545 114.49(9) 110.10(10) 119.03(8) yes
Sr La Cu 21_445 . 17_555 168.15(7) 167.50(10) 168.83(8) yes
Sr La O1 21_445 . . 43.58(11) 43.51(12) 43.65(12) yes
Sr La O1 21_445 . 21_445 39.06(6) 39.03(6) 39.09(6) yes
Sr La O1 21_445 . 21_455 84.67(9) 79.53(9) 89.50(9) yes
Sr La O1 21_445 . 21_545 84.67(9) 79.83(9) 89.80(9) yes
Sr La O1 21_445 . 21_555 126.13(7) 126.03(7) 126.23(8) yes
Sr La O2 21_445 . 17_445 99.39(17) 94.63(14) 104.80(18) yes
Sr La O2 21_445 . 17_545 148.82(19) 142.2(2) 155.4(2) yes
Sr La Sr1 21_445 . 1_455 60.84(5) 58.76(4) 62.82(6) yes
Sr La Sr1 21_445 . 1_545 60.84(5) 58.89(3) 62.95(5) yes
Sr La Sr1 21_445 . . 0 0 0 yes
Sr La Sr1 21_445 . 1_565 119.14(6) 115.87(6) 122.19(6) yes
Sr La Sr1 21_445 . 1_655 119.14(6) 115.92(5) 122.22(6) yes
Sr La Sr1 21_445 . 5_556 136.42(8) 136.39(6) 136.45(7) yes
Sr La Sr1 21_445 . 21_445 0 0 0 yes
Sr La Sr1 21_445 . 21_455 58.32(6) 54.10(6) 62.23(6) yes
Sr La Sr1 21_445 . 21_545 58.32(6) 54.35(5) 62.48(5) yes
Sr La Sr1 21_445 . 21_555 87.11(5) 87.06(5) 87.17(5) yes
Sr La O21 21_445 . 17_545 99.39(17) 94.50(14) 104.83(19) yes
Sr La O21 21_445 . 17_555 148.82(19) 142.4(2) 155.3(2) yes
Sr La Sr 21_455 . 1_455 60.84(5) 58.76(4) 62.82(6) yes
Sr La Sr 21_455 . 1_545 119.14(6) 115.87(6) 122.19(6) yes
Sr La Sr 21_455 . . 0 0 0 yes
Sr La Sr 21_455 . 1_565 60.84(5) 58.89(3) 62.95(5) yes
Sr La Sr 21_455 . 1_655 119.14(6) 115.92(5) 122.22(6) yes
Sr La Sr 21_455 . 5_556 136.42(8) 136.39(6) 136.45(7) yes
Sr La Sr 21_455 . 21_445 58.32(6) 54.10(6) 62.23(6) yes
Sr La Sr 21_455 . 21_545 87.11(5) 87.06(5) 87.17(5) yes
Sr La Sr 21_455 . 21_555 58.32(6) 54.35(5) 62.48(5) yes
Sr La Cu 21_455 . 17_445 114.49(9) 110.03(8) 118.96(10) yes
Sr La Cu 21_455 . 17_455 81.30(6) 80.87(7) 81.73(8) yes
Sr La Cu 21_455 . 17_545 168.15(7) 167.50(10) 168.83(8) yes
Sr La Cu 21_455 . 17_555 114.49(9) 110.10(10) 119.03(8) yes
Sr La O1 21_455 . . 43.58(11) 43.51(12) 43.65(12) yes
Sr La O1 21_455 . 21_445 84.67(9) 79.53(9) 89.50(9) yes
Sr La O1 21_455 . 21_455 39.06(6) 39.03(6) 39.09(6) yes
Sr La O1 21_455 . 21_545 126.13(7) 126.03(7) 126.23(8) yes
Sr La O1 21_455 . 21_555 84.67(9) 79.83(9) 89.80(9) yes
Sr La O2 21_455 . 17_445 99.39(17) 94.63(14) 104.80(18) yes
Sr La O2 21_455 . 17_545 148.82(19) 142.2(2) 155.4(2) yes
Sr La Sr1 21_455 . 1_455 60.84(5) 58.76(4) 62.82(6) yes
Sr La Sr1 21_455 . 1_545 119.14(6) 115.87(6) 122.19(6) yes
Sr La Sr1 21_455 . . 0 0 0 yes
Sr La Sr1 21_455 . 1_565 60.84(5) 58.89(3) 62.95(5) yes
Sr La Sr1 21_455 . 1_655 119.14(6) 115.92(5) 122.22(6) yes
Sr La Sr1 21_455 . 5_556 136.42(8) 136.39(6) 136.45(7) yes
Sr La Sr1 21_455 . 21_445 58.32(6) 54.10(6) 62.23(6) yes
Sr La Sr1 21_455 . 21_455 0 0 0 yes
Sr La Sr1 21_455 . 21_545 87.11(5) 87.06(5) 87.17(5) yes
Sr La Sr1 21_455 . 21_555 58.32(6) 54.35(5) 62.48(5) yes
Sr La O21 21_455 . 17_545 148.82(19) 142.4(2) 155.3(2) yes
Sr La O21 21_455 . 17_555 99.39(17) 94.50(14) 104.83(19) yes
Sr La Sr 21_545 . 1_455 119.14(6) 115.92(7) 122.22(6) yes
Sr La Sr 21_545 . 1_545 60.84(5) 58.89(5) 62.95(5) yes
Sr La Sr 21_545 . . 0 0 0 yes
Sr La Sr 21_545 . 1_565 119.14(6) 115.87(6) 122.19(4) yes
Sr La Sr 21_545 . 1_655 60.84(5) 58.76(4) 62.82(4) yes
Sr La Sr 21_545 . 5_556 136.42(8) 136.39(6) 136.45(6) yes
Sr La Sr 21_545 . 21_445 58.32(6) 54.35(6) 62.48(5) yes
Sr La Sr 21_545 . 21_455 87.11(5) 87.06(5) 87.17(5) yes
Sr La Sr 21_545 . 21_555 58.32(6) 54.10(6) 62.23(5) yes
Sr La Cu 21_545 . 17_445 114.49(9) 110.10(10) 119.03(8) yes
Sr La Cu 21_545 . 17_455 168.15(7) 167.50(10) 168.83(8) yes
Sr La Cu 21_545 . 17_545 81.30(6) 80.87(7) 81.73(8) yes
Sr La Cu 21_545 . 17_555 114.49(9) 110.03(8) 118.96(10) yes
Sr La O1 21_545 . . 43.58(11) 43.51(12) 43.65(12) yes
Sr La O1 21_545 . 21_445 84.67(9) 79.83(9) 89.80(9) yes
Sr La O1 21_545 . 21_455 126.13(7) 126.03(7) 126.23(8) yes
Sr La O1 21_545 . 21_545 39.06(6) 39.03(6) 39.09(6) yes
Sr La O1 21_545 . 21_555 84.67(9) 79.53(9) 89.50(9) yes
Sr La O2 21_545 . 17_445 148.82(19) 142.2(2) 155.4(2) yes
Sr La O2 21_545 . 17_545 99.39(17) 94.63(14) 104.80(18) yes
Sr La Sr1 21_545 . 1_455 119.14(6) 115.92(7) 122.22(6) yes
Sr La Sr1 21_545 . 1_545 60.84(5) 58.89(5) 62.95(5) yes
Sr La Sr1 21_545 . . 0 0 0 yes
Sr La Sr1 21_545 . 1_565 119.14(6) 115.87(6) 122.19(4) yes
Sr La Sr1 21_545 . 1_655 60.84(5) 58.76(4) 62.82(4) yes
Sr La Sr1 21_545 . 5_556 136.42(8) 136.39(6) 136.45(6) yes
Sr La Sr1 21_545 . 21_445 58.32(6) 54.35(6) 62.48(5) yes
Sr La Sr1 21_545 . 21_455 87.11(5) 87.06(5) 87.17(5) yes
Sr La Sr1 21_545 . 21_545 0 0 0 yes
Sr La Sr1 21_545 . 21_555 58.32(6) 54.10(6) 62.23(5) yes
Sr La O21 21_545 . 17_545 99.39(17) 94.50(14) 104.83(19) yes
Sr La O21 21_545 . 17_555 148.82(19) 142.4(2) 155.3(2) yes
Sr La Sr 21_555 . 1_455 119.14(6) 115.92(7) 122.22(6) yes
Sr La Sr 21_555 . 1_545 119.14(6) 115.87(6) 122.19(4) yes
Sr La Sr 21_555 . . 0 0 0 yes
Sr La Sr 21_555 . 1_565 60.84(5) 58.89(5) 62.95(5) yes
Sr La Sr 21_555 . 1_655 60.84(5) 58.76(4) 62.82(4) yes
Sr La Sr 21_555 . 5_556 136.42(8) 136.39(6) 136.45(6) yes
Sr La Sr 21_555 . 21_445 87.11(5) 87.06(5) 87.17(5) yes
Sr La Sr 21_555 . 21_455 58.32(6) 54.35(6) 62.48(5) yes
Sr La Sr 21_555 . 21_545 58.32(6) 54.10(6) 62.23(5) yes
Sr La Cu 21_555 . 17_445 168.15(7) 167.50(10) 168.83(8) yes
Sr La Cu 21_555 . 17_455 114.49(9) 110.10(10) 119.03(8) yes
Sr La Cu 21_555 . 17_545 114.49(9) 110.03(8) 118.96(10) yes
Sr La Cu 21_555 . 17_555 81.30(6) 80.87(7) 81.73(8) yes
Sr La O1 21_555 . . 43.58(11) 43.51(12) 43.65(12) yes
Sr La O1 21_555 . 21_445 126.13(7) 126.03(7) 126.23(8) yes
Sr La O1 21_555 . 21_455 84.67(9) 79.83(9) 89.80(9) yes
Sr La O1 21_555 . 21_545 84.67(9) 79.53(9) 89.50(9) yes
Sr La O1 21_555 . 21_555 39.06(6) 39.03(6) 39.09(6) yes
Sr La O2 21_555 . 17_445 148.82(19) 142.2(2) 155.4(2) yes
Sr La O2 21_555 . 17_545 99.39(17) 94.63(14) 104.80(18) yes
Sr La Sr1 21_555 . 1_455 119.14(6) 115.92(7) 122.22(6) yes
Sr La Sr1 21_555 . 1_545 119.14(6) 115.87(6) 122.19(4) yes
Sr La Sr1 21_555 . . 0 0 0 yes
Sr La Sr1 21_555 . 1_565 60.84(5) 58.89(5) 62.95(5) yes
Sr La Sr1 21_555 . 1_655 60.84(5) 58.76(4) 62.82(4) yes
Sr La Sr1 21_555 . 5_556 136.42(8) 136.39(6) 136.45(6) yes
Sr La Sr1 21_555 . 21_445 87.11(5) 87.06(5) 87.17(5) yes
Sr La Sr1 21_555 . 21_455 58.32(6) 54.35(6) 62.48(5) yes
Sr La Sr1 21_555 . 21_545 58.32(6) 54.10(6) 62.23(5) yes
Sr La Sr1 21_555 . 21_555 0 0 0 yes
Sr La O21 21_555 . 17_545 148.82(19) 142.4(2) 155.3(2) yes
Sr La O21 21_555 . 17_555 99.39(17) 94.50(14) 104.83(19) yes
Cu La Cu 17_445 . 17_455 70.89(9) 66.54(8) 75.19(9) yes
Cu La Cu 17_445 . 17_545 70.89(9) 66.60(9) 75.24(8) yes
Cu La Cu 17_445 . 17_555 110.17(6) 110.09(6) 110.24(6) yes
Cu La O1 17_445 . . 124.88(13) 124.44(15) 125.32(14) yes
Cu La O1 17_445 . 21_445 42.24(6) 41.83(7) 42.66(7) yes
Cu La O1 17_445 . 21_455 94.20(11) 88.52(10) 99.78(12) yes
Cu La O1 17_445 . 21_545 94.20(11) 88.67(12) 99.92(10) yes
Cu La O1 17_445 . 21_555 152.29(8) 151.71(9) 152.86(8) yes
Cu La O2 17_445 . 17_445 35.53(19) 31.63(19) 39.6(2) yes
Cu La O2 17_445 . 17_545 90.53(17) 84.31(19) 96.37(14) yes
Cu La Sr1 17_445 . 1_455 54.55(6) 52.11(5) 57.06(7) yes
Cu La Sr1 17_445 . 1_545 54.55(6) 52.10(6) 57.08(6) yes
Cu La Sr1 17_445 . . 0 0 0 yes
Cu La Sr1 17_445 . 1_565 125.43(7) 121.40(7) 129.10(6) yes
Cu La Sr1 17_445 . 1_655 125.43(7) 121.61(6) 129.26(7) yes
Cu La Sr1 17_445 . 5_556 55.12(6) 54.72(7) 55.52(6) yes
Cu La Sr1 17_445 . 21_445 81.30(6) 80.87(7) 81.73(8) yes
Cu La Sr1 17_445 . 21_455 114.49(8) 110.03(7) 118.96(9) yes
Cu La Sr1 17_445 . 21_545 114.49(8) 110.10(9) 119.03(7) yes
Cu La Sr1 17_445 . 21_555 168.15(7) 167.50(9) 168.83(8) yes
Cu La O21 17_445 . 17_545 35.53(19) 31.42(19) 39.4(2) yes
Cu La O21 17_445 . 17_555 90.53(17) 84.24(19) 96.31(14) yes
Cu La Cu 17_455 . 17_445 70.89(9) 66.54(8) 75.19(9) yes
Cu La Cu 17_455 . 17_545 110.17(6) 110.09(6) 110.24(6) yes
Cu La Cu 17_455 . 17_555 70.89(9) 66.60(9) 75.24(8) yes
Cu La O1 17_455 . . 124.88(13) 124.44(15) 125.32(14) yes
Cu La O1 17_455 . 21_445 94.20(11) 88.52(10) 99.78(12) yes
Cu La O1 17_455 . 21_455 42.24(6) 41.83(7) 42.66(7) yes
Cu La O1 17_455 . 21_545 152.29(8) 151.71(9) 152.86(8) yes
Cu La O1 17_455 . 21_555 94.20(11) 88.67(12) 99.92(10) yes
Cu La O2 17_455 . 17_445 35.53(19) 31.63(19) 39.6(2) yes
Cu La O2 17_455 . 17_545 90.53(17) 84.31(19) 96.37(14) yes
Cu La Sr1 17_455 . 1_455 54.55(6) 52.11(5) 57.06(7) yes
Cu La Sr1 17_455 . 1_545 125.43(7) 121.40(7) 129.10(6) yes
Cu La Sr1 17_455 . . 0 0 0 yes
Cu La Sr1 17_455 . 1_565 54.55(6) 52.10(6) 57.08(6) yes
Cu La Sr1 17_455 . 1_655 125.43(7) 121.61(6) 129.26(7) yes
Cu La Sr1 17_455 . 5_556 55.12(6) 54.72(7) 55.52(6) yes
Cu La Sr1 17_455 . 21_445 114.49(8) 110.03(7) 118.96(9) yes
Cu La Sr1 17_455 . 21_455 81.30(6) 80.87(7) 81.73(8) yes
Cu La Sr1 17_455 . 21_545 168.15(7) 167.50(9) 168.83(8) yes
Cu La Sr1 17_455 . 21_555 114.49(8) 110.10(9) 119.03(7) yes
Cu La O21 17_455 . 17_545 90.53(17) 84.24(19) 96.31(14) yes
Cu La O21 17_455 . 17_555 35.53(19) 31.42(19) 39.4(2) yes
Cu La Cu 17_545 . 17_445 70.89(9) 66.60(9) 75.24(8) yes
Cu La Cu 17_545 . 17_455 110.17(6) 110.09(6) 110.24(6) yes
Cu La Cu 17_545 . 17_555 70.89(9) 66.54(8) 75.19(9) yes
Cu La O1 17_545 . . 124.88(13) 124.44(15) 125.32(14) yes
Cu La O1 17_545 . 21_445 94.20(11) 88.67(12) 99.92(10) yes
Cu La O1 17_545 . 21_455 152.29(8) 151.71(9) 152.86(8) yes
Cu La O1 17_545 . 21_545 42.24(6) 41.83(7) 42.66(7) yes
Cu La O1 17_545 . 21_555 94.20(11) 88.52(10) 99.78(12) yes
Cu La O2 17_545 . 17_445 90.53(17) 84.31(19) 96.37(14) yes
Cu La O2 17_545 . 17_545 35.53(19) 31.63(19) 39.6(2) yes
Cu La Sr1 17_545 . 1_455 125.43(7) 121.61(6) 129.26(7) yes
Cu La Sr1 17_545 . 1_545 54.55(6) 52.10(6) 57.08(6) yes
Cu La Sr1 17_545 . . 0 0 0 yes
Cu La Sr1 17_545 . 1_565 125.43(7) 121.40(7) 129.10(6) yes
Cu La Sr1 17_545 . 1_655 54.55(6) 52.11(5) 57.06(7) yes
Cu La Sr1 17_545 . 5_556 55.12(6) 54.72(7) 55.52(6) yes
Cu La Sr1 17_545 . 21_445 114.49(8) 110.10(9) 119.03(7) yes
Cu La Sr1 17_545 . 21_455 168.15(7) 167.50(9) 168.83(8) yes
Cu La Sr1 17_545 . 21_545 81.30(6) 80.87(7) 81.73(8) yes
Cu La Sr1 17_545 . 21_555 114.49(8) 110.03(7) 118.96(9) yes
Cu La O21 17_545 . 17_545 35.53(19) 31.42(19) 39.4(2) yes
Cu La O21 17_545 . 17_555 90.53(17) 84.24(19) 96.31(14) yes
Cu La Cu 17_555 . 17_445 110.17(6) 110.09(6) 110.24(6) yes
Cu La Cu 17_555 . 17_455 70.89(9) 66.60(9) 75.24(8) yes
Cu La Cu 17_555 . 17_545 70.89(9) 66.54(8) 75.19(9) yes
Cu La O1 17_555 . . 124.88(13) 124.44(15) 125.32(14) yes
Cu La O1 17_555 . 21_445 152.29(8) 151.71(9) 152.86(8) yes
Cu La O1 17_555 . 21_455 94.20(11) 88.67(12) 99.92(10) yes
Cu La O1 17_555 . 21_545 94.20(11) 88.52(10) 99.78(12) yes
Cu La O1 17_555 . 21_555 42.24(6) 41.83(7) 42.66(7) yes
Cu La O2 17_555 . 17_445 90.53(17) 84.31(19) 96.37(14) yes
Cu La O2 17_555 . 17_545 35.53(19) 31.63(19) 39.6(2) yes
Cu La Sr1 17_555 . 1_455 125.43(7) 121.61(6) 129.26(7) yes
Cu La Sr1 17_555 . 1_545 125.43(7) 121.40(7) 129.10(6) yes
Cu La Sr1 17_555 . . 0 0 0 yes
Cu La Sr1 17_555 . 1_565 54.55(6) 52.10(6) 57.08(6) yes
Cu La Sr1 17_555 . 1_655 54.55(6) 52.11(5) 57.06(7) yes
Cu La Sr1 17_555 . 5_556 55.12(6) 54.72(7) 55.52(6) yes
Cu La Sr1 17_555 . 21_445 168.15(7) 167.50(9) 168.83(8) yes
Cu La Sr1 17_555 . 21_455 114.49(8) 110.10(9) 119.03(7) yes
Cu La Sr1 17_555 . 21_545 114.49(8) 110.03(7) 118.96(9) yes
Cu La Sr1 17_555 . 21_555 81.30(6) 80.87(7) 81.73(8) yes
Cu La O21 17_555 . 17_545 90.53(17) 84.24(19) 96.31(14) yes
Cu La O21 17_555 . 17_555 35.53(19) 31.42(19) 39.4(2) yes
O1 La O1 . . 21_445 82.64(9) 82.60(13) 82.68(11) yes
O1 La O1 . . 21_455 82.64(9) 82.60(13) 82.68(11) yes
O1 La O1 . . 21_545 82.64(9) 82.60(13) 82.68(11) yes
O1 La O1 . . 21_555 82.64(9) 82.60(13) 82.68(11) yes
O1 La O2 . . 17_445 134.67(18) 130.07(14) 140.10(18) yes
O1 La O2 . . 17_545 134.67(18) 130.07(14) 140.10(18) yes
O1 La Sr1 . . 1_455 90.00(6) 89.94(13) 90.06(13) yes
O1 La Sr1 . . 1_545 90.00(6) 89.94(13) 90.06(13) yes
O1 La Sr1 . . . 0 0 0 yes
O1 La Sr1 . . 1_565 90.00(6) 89.94(13) 90.06(13) yes
O1 La Sr1 . . 1_655 90.00(6) 89.94(13) 90.06(13) yes
O1 La Sr1 . . 5_556 180 180 180 yes
O1 La Sr1 . . 21_445 43.58(7) 43.51(11) 43.65(9) yes
O1 La Sr1 . . 21_455 43.58(7) 43.51(11) 43.65(9) yes
O1 La Sr1 . . 21_545 43.58(7) 43.51(11) 43.65(9) yes
O1 La Sr1 . . 21_555 43.58(7) 43.51(11) 43.65(9) yes
O1 La O21 . . 17_545 134.67(18) 130.01(13) 140.02(19) yes
O1 La O21 . . 17_555 134.67(18) 130.01(13) 140.02(19) yes
O1 La O1 21_445 . . 82.64(13) 82.60(14) 82.68(13) yes
O1 La O1 21_445 . 21_455 89.06(13) 81.72(11) 95.97(14) yes
O1 La O1 21_445 . 21_545 89.06(13) 82.14(13) 96.39(12) yes
O1 La O1 21_445 . 21_555 164.89(9) 164.53(10) 165.29(9) yes
O1 La O2 21_445 . 17_445 65.92(18) 61.16(16) 71.1(2) yes
O1 La O2 21_445 . 17_545 126.02(19) 119.0(2) 132.57(19) yes
O1 La Sr1 21_445 . 1_455 45.47(8) 41.81(7) 48.93(8) yes
O1 La Sr1 21_445 . 1_545 45.47(8) 42.02(6) 49.14(7) yes
O1 La Sr1 21_445 . . 0 0 0 yes
O1 La Sr1 21_445 . 1_565 134.53(10) 128.87(10) 139.99(11) yes
O1 La Sr1 21_445 . 1_655 134.53(10) 128.95(8) 140.08(10) yes
O1 La Sr1 21_445 . 5_556 97.36(9) 97.35(9) 97.37(9) yes
O1 La Sr1 21_445 . 21_445 39.06(7) 39.03(7) 39.09(7) yes
O1 La Sr1 21_445 . 21_455 84.67(8) 79.53(8) 89.50(7) yes
O1 La Sr1 21_445 . 21_545 84.67(8) 79.83(7) 89.80(8) yes
O1 La Sr1 21_445 . 21_555 126.13(8) 126.03(8) 126.23(8) yes
O1 La O21 21_445 . 17_545 65.92(18) 61.03(17) 71.0(2) yes
O1 La O21 21_445 . 17_555 126.02(19) 119.2(2) 132.77(18) yes
O1 La O1 21_455 . . 82.64(13) 82.60(14) 82.68(13) yes
O1 La O1 21_455 . 21_445 89.06(13) 81.72(11) 95.97(14) yes
O1 La O1 21_455 . 21_545 164.89(9) 164.53(10) 165.29(9) yes
O1 La O1 21_455 . 21_555 89.06(13) 82.14(13) 96.39(12) yes
O1 La O2 21_455 . 17_445 65.92(18) 61.16(16) 71.1(2) yes
O1 La O2 21_455 . 17_545 126.02(19) 119.0(2) 132.57(19) yes
O1 La Sr1 21_455 . 1_455 45.47(8) 41.81(7) 48.93(8) yes
O1 La Sr1 21_455 . 1_545 134.53(10) 128.87(10) 139.99(11) yes
O1 La Sr1 21_455 . . 0 0 0 yes
O1 La Sr1 21_455 . 1_565 45.47(8) 42.02(6) 49.14(7) yes
O1 La Sr1 21_455 . 1_655 134.53(10) 128.95(8) 140.08(10) yes
O1 La Sr1 21_455 . 5_556 97.36(9) 97.35(9) 97.37(9) yes
O1 La Sr1 21_455 . 21_445 84.67(8) 79.53(8) 89.50(7) yes
O1 La Sr1 21_455 . 21_455 39.06(7) 39.03(7) 39.09(7) yes
O1 La Sr1 21_455 . 21_545 126.13(8) 126.03(8) 126.23(8) yes
O1 La Sr1 21_455 . 21_555 84.67(8) 79.83(7) 89.80(8) yes
O1 La O21 21_455 . 17_545 126.02(19) 119.2(2) 132.77(18) yes
O1 La O21 21_455 . 17_555 65.92(18) 61.03(17) 71.0(2) yes
O1 La O1 21_545 . . 82.64(13) 82.60(14) 82.68(13) yes
O1 La O1 21_545 . 21_445 89.06(13) 82.14(13) 96.39(12) yes
O1 La O1 21_545 . 21_455 164.89(9) 164.53(10) 165.29(9) yes
O1 La O1 21_545 . 21_555 89.06(13) 81.72(11) 95.97(14) yes
O1 La O2 21_545 . 17_445 126.02(19) 119.0(2) 132.57(19) yes
O1 La O2 21_545 . 17_545 65.92(18) 61.16(16) 71.1(2) yes
O1 La Sr1 21_545 . 1_455 134.53(10) 128.95(8) 140.08(10) yes
O1 La Sr1 21_545 . 1_545 45.47(8) 42.02(6) 49.14(7) yes
O1 La Sr1 21_545 . . 0 0 0 yes
O1 La Sr1 21_545 . 1_565 134.53(10) 128.87(10) 139.99(11) yes
O1 La Sr1 21_545 . 1_655 45.47(8) 41.81(7) 48.93(8) yes
O1 La Sr1 21_545 . 5_556 97.36(9) 97.35(9) 97.37(9) yes
O1 La Sr1 21_545 . 21_445 84.67(8) 79.83(7) 89.80(8) yes
O1 La Sr1 21_545 . 21_455 126.13(8) 126.03(8) 126.23(8) yes
O1 La Sr1 21_545 . 21_545 39.06(7) 39.03(7) 39.09(7) yes
O1 La Sr1 21_545 . 21_555 84.67(8) 79.53(8) 89.50(7) yes
O1 La O21 21_545 . 17_545 65.92(18) 61.03(17) 71.0(2) yes
O1 La O21 21_545 . 17_555 126.02(19) 119.2(2) 132.77(18) yes
O1 La O1 21_555 . . 82.64(13) 82.60(14) 82.68(13) yes
O1 La O1 21_555 . 21_445 164.89(9) 164.53(10) 165.29(9) yes
O1 La O1 21_555 . 21_455 89.06(13) 82.14(13) 96.39(12) yes
O1 La O1 21_555 . 21_545 89.06(13) 81.72(11) 95.97(14) yes
O1 La O2 21_555 . 17_445 126.02(19) 119.0(2) 132.57(19) yes
O1 La O2 21_555 . 17_545 65.92(18) 61.16(16) 71.1(2) yes
O1 La Sr1 21_555 . 1_455 134.53(10) 128.95(8) 140.08(10) yes
O1 La Sr1 21_555 . 1_545 134.53(10) 128.87(10) 139.99(11) yes
O1 La Sr1 21_555 . . 0 0 0 yes
O1 La Sr1 21_555 . 1_565 45.47(8) 42.02(6) 49.14(7) yes
O1 La Sr1 21_555 . 1_655 45.47(8) 41.81(7) 48.93(8) yes
O1 La Sr1 21_555 . 5_556 97.36(9) 97.35(9) 97.37(9) yes
O1 La Sr1 21_555 . 21_445 126.13(8) 126.03(8) 126.23(8) yes
O1 La Sr1 21_555 . 21_455 84.67(8) 79.83(7) 89.80(8) yes
O1 La Sr1 21_555 . 21_545 84.67(8) 79.53(8) 89.50(7) yes
O1 La Sr1 21_555 . 21_555 39.06(7) 39.03(7) 39.09(7) yes
O1 La O21 21_555 . 17_545 126.02(19) 119.2(2) 132.77(18) yes
O1 La O21 21_555 . 17_555 65.92(18) 61.03(17) 71.0(2) yes
O2 La O2 17_445 . 17_545 90.45(17) 81.65(19) 99.07(14) yes
O2 La Sr1 17_445 . 1_455 44.74(8) 40.04(12) 50.12(13) yes
O2 La Sr1 17_445 . 1_545 90.02(11) 84.58(18) 95.50(18) yes
O2 La Sr1 17_445 . . 0 0 0 yes
O2 La Sr1 17_445 . 1_565 90.02(11) 84.58(18) 95.50(18) yes
O2 La Sr1 17_445 . 1_655 135.11(9) 129.88(14) 139.96(13) yes
O2 La Sr1 17_445 . 5_556 45.33(10) 39.88(15) 49.96(13) yes
O2 La Sr1 17_445 . 21_445 99.39(11) 94.63(10) 104.80(9) yes
O2 La Sr1 17_445 . 21_455 99.39(11) 94.63(10) 104.80(9) yes
O2 La Sr1 17_445 . 21_545 148.82(13) 142.24(19) 155.4(2) yes
O2 La Sr1 17_445 . 21_555 148.82(13) 142.24(19) 155.4(2) yes
O2 La O21 17_445 . 17_545 60.5(2) 54.99(19) 65.9(2) yes
O2 La O21 17_445 . 17_555 60.5(2) 54.99(19) 65.9(2) yes
O2 La O2 17_545 . 17_445 90.45(17) 81.65(19) 99.07(14) yes
O2 La Sr1 17_545 . 1_455 135.11(9) 129.88(14) 139.96(13) yes
O2 La Sr1 17_545 . 1_545 90.02(11) 84.58(18) 95.50(18) yes
O2 La Sr1 17_545 . . 0 0 0 yes
O2 La Sr1 17_545 . 1_565 90.02(11) 84.58(18) 95.50(18) yes
O2 La Sr1 17_545 . 1_655 44.74(8) 40.04(12) 50.12(13) yes
O2 La Sr1 17_545 . 5_556 45.33(10) 39.88(15) 49.96(13) yes
O2 La Sr1 17_545 . 21_445 148.82(13) 142.24(19) 155.4(2) yes
O2 La Sr1 17_545 . 21_455 148.82(13) 142.24(19) 155.4(2) yes
O2 La Sr1 17_545 . 21_545 99.39(11) 94.63(10) 104.80(9) yes
O2 La Sr1 17_545 . 21_555 99.39(11) 94.63(10) 104.80(9) yes
O2 La O21 17_545 . 17_545 60.5(2) 54.99(19) 65.9(2) yes
O2 La O21 17_545 . 17_555 60.5(2) 54.99(19) 65.9(2) yes
Sr1 La Sr1 1_455 . 1_545 90.00(7) 87.55(7) 92.43(8) yes
Sr1 La Sr1 1_455 . . 0 0 0 yes
Sr1 La Sr1 1_455 . 1_565 90.00(7) 87.55(7) 92.43(9) yes
Sr1 La Sr1 1_455 . 1_655 178.05(7) 175.28(12) 180 yes
Sr1 La Sr1 1_455 . 5_556 90 90 90 yes
Sr1 La Sr1 1_455 . 21_445 60.84(6) 58.76(5) 62.82(6) yes
Sr1 La Sr1 1_455 . 21_455 60.84(6) 58.76(5) 62.82(6) yes
Sr1 La Sr1 1_455 . 21_545 119.14(7) 115.92(7) 122.22(7) yes
Sr1 La Sr1 1_455 . 21_555 119.14(7) 115.92(7) 122.22(7) yes
Sr1 La O21 1_455 . 17_545 90.02(19) 84.63(19) 95.53(19) yes
Sr1 La O21 1_455 . 17_555 90.02(19) 84.63(19) 95.53(19) yes
Sr1 La Sr1 1_545 . 1_455 90.00(7) 87.55(7) 92.43(8) yes
Sr1 La Sr1 1_545 . . 0 0 0 yes
Sr1 La Sr1 1_545 . 1_565 178.05(7) 175.20(12) 180 yes
Sr1 La Sr1 1_545 . 1_655 90.00(7) 87.55(7) 92.43(8) yes
Sr1 La Sr1 1_545 . 5_556 90 90 90 yes
Sr1 La Sr1 1_545 . 21_445 60.84(6) 58.89(5) 62.95(6) yes
Sr1 La Sr1 1_545 . 21_455 119.14(7) 115.87(7) 122.19(7) yes
Sr1 La Sr1 1_545 . 21_545 60.84(6) 58.89(5) 62.95(6) yes
Sr1 La Sr1 1_545 . 21_555 119.14(7) 115.87(7) 122.19(6) yes
Sr1 La O21 1_545 . 17_545 44.74(15) 39.99(12) 50.06(18) yes
Sr1 La O21 1_545 . 17_555 135.11(16) 129.94(18) 140.01(13) yes
Sr1 La Sr1 . . 1_455 0 0 0 yes
Sr1 La Sr1 . . 1_545 0 0 0 yes
Sr1 La Sr1 . . 1_565 0 0 0 yes
Sr1 La Sr1 . . 1_655 0 0 0 yes
Sr1 La Sr1 . . 5_556 0 0 0 yes
Sr1 La Sr1 . . 21_445 0 0 0 yes
Sr1 La Sr1 . . 21_455 0 0 0 yes
Sr1 La Sr1 . . 21_545 0 0 0 yes
Sr1 La Sr1 . . 21_555 0 0 0 yes
Sr1 La O21 . . 17_545 0 0 0 yes
Sr1 La O21 . . 17_555 0 0 0 yes
Sr1 La Sr1 1_565 . 1_455 90.00(7) 87.55(7) 92.43(9) yes
Sr1 La Sr1 1_565 . 1_545 178.05(7) 175.20(12) 180 yes
Sr1 La Sr1 1_565 . . 0 0 0 yes
Sr1 La Sr1 1_565 . 1_655 90.00(7) 87.55(7) 92.43(9) yes
Sr1 La Sr1 1_565 . 5_556 90 90 90 yes
Sr1 La Sr1 1_565 . 21_445 119.14(7) 115.87(7) 122.19(7) yes
Sr1 La Sr1 1_565 . 21_455 60.84(6) 58.89(5) 62.95(6) yes
Sr1 La Sr1 1_565 . 21_545 119.14(7) 115.87(7) 122.19(6) yes
Sr1 La Sr1 1_565 . 21_555 60.84(6) 58.89(5) 62.95(6) yes
Sr1 La O21 1_565 . 17_545 135.11(16) 129.94(18) 140.01(13) yes
Sr1 La O21 1_565 . 17_555 44.74(15) 39.99(12) 50.06(18) yes
Sr1 La Sr1 1_655 . 1_455 178.05(7) 175.28(12) 180 yes
Sr1 La Sr1 1_655 . 1_545 90.00(7) 87.55(7) 92.43(8) yes
Sr1 La Sr1 1_655 . . 0 0 0 yes
Sr1 La Sr1 1_655 . 1_565 90.00(7) 87.55(7) 92.43(9) yes
Sr1 La Sr1 1_655 . 5_556 90 90 90 yes
Sr1 La Sr1 1_655 . 21_445 119.14(7) 115.92(6) 122.22(7) yes
Sr1 La Sr1 1_655 . 21_455 119.14(7) 115.92(6) 122.22(7) yes
Sr1 La Sr1 1_655 . 21_545 60.84(6) 58.76(5) 62.82(6) yes
Sr1 La Sr1 1_655 . 21_555 60.84(6) 58.76(5) 62.82(6) yes
Sr1 La O21 1_655 . 17_545 90.02(19) 84.63(19) 95.53(19) yes
Sr1 La O21 1_655 . 17_555 90.02(19) 84.63(19) 95.53(19) yes
Sr1 La Sr1 5_556 . 1_455 90 90 90 yes
Sr1 La Sr1 5_556 . 1_545 90 90 90 yes
Sr1 La Sr1 5_556 . . 0 0 0 yes
Sr1 La Sr1 5_556 . 1_565 90 90 90 yes
Sr1 La Sr1 5_556 . 1_655 90 90 90 yes
Sr1 La Sr1 5_556 . 21_445 136.42(7) 136.39(5) 136.45(6) yes
Sr1 La Sr1 5_556 . 21_455 136.42(7) 136.39(5) 136.45(6) yes
Sr1 La Sr1 5_556 . 21_545 136.42(7) 136.39(5) 136.45(5) yes
Sr1 La Sr1 5_556 . 21_555 136.42(7) 136.39(5) 136.45(5) yes
Sr1 La O21 5_556 . 17_545 45.33(15) 39.94(18) 50.01(13) yes
Sr1 La O21 5_556 . 17_555 45.33(15) 39.94(18) 50.01(13) yes
Sr1 La Sr1 21_445 . 1_455 60.84(5) 58.76(4) 62.82(6) yes
Sr1 La Sr1 21_445 . 1_545 60.84(5) 58.89(3) 62.95(5) yes
Sr1 La Sr1 21_445 . . 0 0 0 yes
Sr1 La Sr1 21_445 . 1_565 119.14(6) 115.87(6) 122.19(6) yes
Sr1 La Sr1 21_445 . 1_655 119.14(6) 115.92(5) 122.22(6) yes
Sr1 La Sr1 21_445 . 5_556 136.42(8) 136.39(6) 136.45(7) yes
Sr1 La Sr1 21_445 . 21_455 58.32(6) 54.10(6) 62.23(6) yes
Sr1 La Sr1 21_445 . 21_545 58.32(6) 54.35(5) 62.48(5) yes
Sr1 La Sr1 21_445 . 21_555 87.11(5) 87.06(5) 87.17(5) yes
Sr1 La O21 21_445 . 17_545 99.39(17) 94.50(14) 104.83(19) yes
Sr1 La O21 21_445 . 17_555 148.82(19) 142.4(2) 155.3(2) yes
Sr1 La Sr1 21_455 . 1_455 60.84(5) 58.76(4) 62.82(6) yes
Sr1 La Sr1 21_455 . 1_545 119.14(6) 115.87(6) 122.19(6) yes
Sr1 La Sr1 21_455 . . 0 0 0 yes
Sr1 La Sr1 21_455 . 1_565 60.84(5) 58.89(3) 62.95(5) yes
Sr1 La Sr1 21_455 . 1_655 119.14(6) 115.92(5) 122.22(6) yes
Sr1 La Sr1 21_455 . 5_556 136.42(8) 136.39(6) 136.45(7) yes
Sr1 La Sr1 21_455 . 21_445 58.32(6) 54.10(6) 62.23(6) yes
Sr1 La Sr1 21_455 . 21_545 87.11(5) 87.06(5) 87.17(5) yes
Sr1 La Sr1 21_455 . 21_555 58.32(6) 54.35(5) 62.48(5) yes
Sr1 La O21 21_455 . 17_545 148.82(19) 142.4(2) 155.3(2) yes
Sr1 La O21 21_455 . 17_555 99.39(17) 94.50(14) 104.83(19) yes
Sr1 La Sr1 21_545 . 1_455 119.14(6) 115.92(7) 122.22(6) yes
Sr1 La Sr1 21_545 . 1_545 60.84(5) 58.89(5) 62.95(5) yes
Sr1 La Sr1 21_545 . . 0 0 0 yes
Sr1 La Sr1 21_545 . 1_565 119.14(6) 115.87(6) 122.19(4) yes
Sr1 La Sr1 21_545 . 1_655 60.84(5) 58.76(4) 62.82(4) yes
Sr1 La Sr1 21_545 . 5_556 136.42(8) 136.39(6) 136.45(6) yes
Sr1 La Sr1 21_545 . 21_445 58.32(6) 54.35(6) 62.48(5) yes
Sr1 La Sr1 21_545 . 21_455 87.11(5) 87.06(5) 87.17(5) yes
Sr1 La Sr1 21_545 . 21_555 58.32(6) 54.10(6) 62.23(5) yes
Sr1 La O21 21_545 . 17_545 99.39(17) 94.50(14) 104.83(19) yes
Sr1 La O21 21_545 . 17_555 148.82(19) 142.4(2) 155.3(2) yes
Sr1 La Sr1 21_555 . 1_455 119.14(6) 115.92(7) 122.22(6) yes
Sr1 La Sr1 21_555 . 1_545 119.14(6) 115.87(6) 122.19(4) yes
Sr1 La Sr1 21_555 . . 0 0 0 yes
Sr1 La Sr1 21_555 . 1_565 60.84(5) 58.89(5) 62.95(5) yes
Sr1 La Sr1 21_555 . 1_655 60.84(5) 58.76(4) 62.82(4) yes
Sr1 La Sr1 21_555 . 5_556 136.42(8) 136.39(6) 136.45(6) yes
Sr1 La Sr1 21_555 . 21_445 87.11(5) 87.06(5) 87.17(5) yes
Sr1 La Sr1 21_555 . 21_455 58.32(6) 54.35(6) 62.48(5) yes
Sr1 La Sr1 21_555 . 21_545 58.32(6) 54.10(6) 62.23(5) yes
Sr1 La O21 21_555 . 17_545 148.82(19) 142.4(2) 155.3(2) yes
Sr1 La O21 21_555 . 17_555 99.39(17) 94.50(14) 104.83(19) yes
O21 La O21 17_545 . 17_555 90.45(17) 81.07(19) 98.59(13) yes
O21 La O21 17_555 . 17_545 90.45(17) 81.07(19) 98.59(17) yes
O1 Cu O1 . . 5_555 178.19(19) 177.4(3) 180 yes
O1 Cu O2 . . 1_545 89.96(9) 88.68(16) 91.32(16) yes
O1 Cu O2 . . . 89.96(9) 88.68(16) 91.32(16) yes
O1 Cu O21 . . . 89.96(9) 88.68(16) 91.32(16) yes
O1 Cu O21 . . 1_655 89.96(9) 88.68(16) 91.32(16) yes
O1 Cu O1 5_555 . . 178.19(19) 177.4(3) 180 yes
O1 Cu O2 5_555 . 1_545 89.96(9) 88.68(16) 91.32(16) yes
O1 Cu O2 5_555 . . 89.96(9) 88.68(16) 91.32(16) yes
O1 Cu O21 5_555 . . 89.96(9) 88.68(16) 91.32(16) yes
O1 Cu O21 5_555 . 1_655 89.96(9) 88.68(16) 91.32(16) yes
O2 Cu O2 1_545 . . 174.8(3) 167.3(4) 180 yes
O2 Cu O21 1_545 . . 90.0(4) 83.3(3) 96.5(4) yes
O2 Cu O21 1_545 . 1_655 90.0(4) 83.3(3) 96.5(4) yes
O2 Cu O2 . . 1_545 174.8(3) 167.3(4) 180 yes
O2 Cu O21 . . . 90.0(4) 83.3(3) 96.5(4) yes
O2 Cu O21 . . 1_655 90.0(4) 83.3(3) 96.5(4) yes
O21 Cu O21 . . 1_655 174.8(3) 167.3(4) 180 yes
O21 Cu O21 1_655 . . 174.8(3) 167.3(4) 180 yes
La O1 La . . 21_445 97.36(10) 97.31(12) 97.41(14) yes
La O1 La . . 21_455 97.36(10) 97.31(12) 97.41(14) yes
La O1 La . . 21_545 97.36(10) 97.31(12) 97.41(14) yes
La O1 La . . 21_555 97.36(10) 97.31(12) 97.41(14) yes
La O1 Sr . . . 0 0 0 yes
La O1 Sr . . 21_445 97.36(9) 97.31(11) 97.41(14) yes
La O1 Sr . . 21_455 97.36(9) 97.31(11) 97.41(14) yes
La O1 Sr . . 21_545 97.36(9) 97.31(11) 97.41(14) yes
La O1 Sr . . 21_555 97.36(9) 97.31(11) 97.41(14) yes
La O1 Cu . . . 179.14(17) 178.7(3) 180 yes
La O1 O2 . . 1_545 139.39(17) 136.4(2) 142.8(2) yes
La O1 O2 . . . 139.39(17) 136.4(2) 142.8(2) yes
La O1 Sr1 . . . 0 0 0 yes
La O1 Sr1 . . 21_445 97.36(9) 97.31(11) 97.41(14) yes
La O1 Sr1 . . 21_455 97.36(9) 97.31(11) 97.41(14) yes
La O1 Sr1 . . 21_545 97.36(9) 97.31(11) 97.41(14) yes
La O1 Sr1 . . 21_555 97.36(9) 97.31(11) 97.41(14) yes
La O1 O21 . . . 139.39(17) 136.5(2) 142.9(2) yes
La O1 O21 . . 1_655 139.39(17) 136.5(2) 142.9(2) yes
La O1 La 21_445 . . 97.36(12) 97.31(13) 97.41(15) yes
La O1 La 21_445 . 21_455 89.06(11) 81.71(10) 95.97(8) yes
La O1 La 21_445 . 21_545 89.06(11) 82.14(8) 96.39(10) yes
La O1 La 21_445 . 21_555 164.91(11) 164.56(12) 165.29(11) yes
La O1 Sr 21_445 . . 97.36(12) 97.31(13) 97.41(15) yes
La O1 Sr 21_445 . 21_445 0 0 0 yes
La O1 Sr 21_445 . 21_455 89.06(11) 81.71(10) 95.97(8) yes
La O1 Sr 21_445 . 21_545 89.06(11) 82.14(8) 96.39(10) yes
La O1 Sr 21_445 . 21_555 164.91(11) 164.56(12) 165.29(11) yes
La O1 Cu 21_445 . . 82.62(14) 81.66(17) 83.58(14) yes
La O1 O2 21_445 . 1_545 56.45(19) 50.60(17) 62.45(19) yes
La O1 O2 21_445 . . 110.97(19) 107.52(19) 114.49(18) yes
La O1 Sr1 21_445 . . 97.36(12) 97.31(13) 97.41(15) yes
La O1 Sr1 21_445 . 21_445 0 0 0 yes
La O1 Sr1 21_445 . 21_455 89.06(11) 81.71(10) 95.97(8) yes
La O1 Sr1 21_445 . 21_545 89.06(11) 82.14(8) 96.39(10) yes
La O1 Sr1 21_445 . 21_555 164.91(11) 164.56(12) 165.29(11) yes
La O1 O21 21_445 . . 56.44(19) 50.68(17) 62.58(19) yes
La O1 O21 21_445 . 1_655 110.97(19) 107.66(19) 114.47(18) yes
La O1 La 21_455 . . 97.36(12) 97.31(13) 97.41(15) yes
La O1 La 21_455 . 21_445 89.06(11) 81.71(10) 95.97(8) yes
La O1 La 21_455 . 21_545 164.91(11) 164.56(12) 165.29(11) yes
La O1 La 21_455 . 21_555 89.06(11) 82.14(8) 96.39(10) yes
La O1 Sr 21_455 . . 97.36(12) 97.31(13) 97.41(15) yes
La O1 Sr 21_455 . 21_445 89.06(11) 81.71(10) 95.97(8) yes
La O1 Sr 21_455 . 21_455 0 0 0 yes
La O1 Sr 21_455 . 21_545 164.91(11) 164.56(12) 165.29(11) yes
La O1 Sr 21_455 . 21_555 89.06(11) 82.14(8) 96.39(10) yes
La O1 Cu 21_455 . . 82.62(14) 81.66(17) 83.58(14) yes
La O1 O2 21_455 . 1_545 110.97(19) 107.52(19) 114.49(18) yes
La O1 O2 21_455 . . 56.44(19) 50.60(17) 62.45(19) yes
La O1 Sr1 21_455 . . 97.36(12) 97.31(13) 97.41(15) yes
La O1 Sr1 21_455 . 21_445 89.06(11) 81.71(10) 95.97(8) yes
La O1 Sr1 21_455 . 21_455 0 0 0 yes
La O1 Sr1 21_455 . 21_545 164.91(11) 164.56(12) 165.29(11) yes
La O1 Sr1 21_455 . 21_555 89.06(11) 82.14(8) 96.39(10) yes
La O1 O21 21_455 . . 56.45(19) 50.68(17) 62.58(19) yes
La O1 O21 21_455 . 1_655 110.97(19) 107.66(19) 114.47(18) yes
La O1 La 21_545 . . 97.36(12) 97.31(13) 97.41(15) yes
La O1 La 21_545 . 21_445 89.06(11) 82.14(8) 96.39(10) yes
La O1 La 21_545 . 21_455 164.91(11) 164.56(12) 165.29(11) yes
La O1 La 21_545 . 21_555 89.06(11) 81.71(10) 95.97(8) yes
La O1 Sr 21_545 . . 97.36(12) 97.31(13) 97.41(15) yes
La O1 Sr 21_545 . 21_445 89.06(11) 82.14(8) 96.39(10) yes
La O1 Sr 21_545 . 21_455 164.91(11) 164.56(12) 165.29(11) yes
La O1 Sr 21_545 . 21_545 0 0 0 yes
La O1 Sr 21_545 . 21_555 89.06(11) 81.71(10) 95.97(8) yes
La O1 Cu 21_545 . . 82.62(14) 81.66(17) 83.58(14) yes
La O1 O2 21_545 . 1_545 56.44(19) 50.60(17) 62.45(19) yes
La O1 O2 21_545 . . 110.97(19) 107.52(19) 114.49(18) yes
La O1 Sr1 21_545 . . 97.36(12) 97.31(13) 97.41(15) yes
La O1 Sr1 21_545 . 21_445 89.06(11) 82.14(8) 96.39(10) yes
La O1 Sr1 21_545 . 21_455 164.91(11) 164.56(12) 165.29(11) yes
La O1 Sr1 21_545 . 21_545 0 0 0 yes
La O1 Sr1 21_545 . 21_555 89.06(11) 81.71(10) 95.97(8) yes
La O1 O21 21_545 . . 110.97(19) 107.66(19) 114.47(18) yes
La O1 O21 21_545 . 1_655 56.45(19) 50.68(17) 62.58(19) yes
La O1 La 21_555 . . 97.36(12) 97.31(13) 97.41(15) yes
La O1 La 21_555 . 21_445 164.91(11) 164.56(12) 165.29(11) yes
La O1 La 21_555 . 21_455 89.06(11) 82.14(8) 96.39(10) yes
La O1 La 21_555 . 21_545 89.06(11) 81.71(10) 95.97(8) yes
La O1 Sr 21_555 . . 97.36(12) 97.31(13) 97.41(15) yes
La O1 Sr 21_555 . 21_445 164.91(11) 164.56(12) 165.29(11) yes
La O1 Sr 21_555 . 21_455 89.06(11) 82.14(8) 96.39(10) yes
La O1 Sr 21_555 . 21_545 89.06(11) 81.71(10) 95.97(8) yes
La O1 Sr 21_555 . 21_555 0 0 0 yes
La O1 Cu 21_555 . . 82.62(14) 81.66(17) 83.58(14) yes
La O1 O2 21_555 . 1_545 110.97(19) 107.52(19) 114.49(18) yes
La O1 O2 21_555 . . 56.44(19) 50.60(17) 62.45(19) yes
La O1 Sr1 21_555 . . 97.36(12) 97.31(13) 97.41(15) yes
La O1 Sr1 21_555 . 21_445 164.91(11) 164.56(12) 165.29(11) yes
La O1 Sr1 21_555 . 21_455 89.06(11) 82.14(8) 96.39(10) yes
La O1 Sr1 21_555 . 21_545 89.06(11) 81.71(10) 95.97(8) yes
La O1 Sr1 21_555 . 21_555 0 0 0 yes
La O1 O21 21_555 . . 110.97(19) 107.66(19) 114.47(18) yes
La O1 O21 21_555 . 1_655 56.45(19) 50.68(17) 62.58(19) yes
Sr O1 Sr . . 21_445 97.36(9) 97.31(11) 97.41(14) yes
Sr O1 Sr . . 21_455 97.36(9) 97.31(11) 97.41(14) yes
Sr O1 Sr . . 21_545 97.36(9) 97.31(11) 97.41(14) yes
Sr O1 Sr . . 21_555 97.36(9) 97.31(11) 97.41(14) yes
Sr O1 Cu . . . 179.14(17) 178.7(3) 180 yes
Sr O1 O2 . . 1_545 139.39(17) 136.4(2) 142.8(2) yes
Sr O1 O2 . . . 139.39(17) 136.4(2) 142.8(2) yes
Sr O1 Sr1 . . . 0 0 0 yes
Sr O1 Sr1 . . 21_445 97.36(9) 97.31(11) 97.41(14) yes
Sr O1 Sr1 . . 21_455 97.36(9) 97.31(11) 97.41(14) yes
Sr O1 Sr1 . . 21_545 97.36(9) 97.31(11) 97.41(14) yes
Sr O1 Sr1 . . 21_555 97.36(9) 97.31(11) 97.41(14) yes
Sr O1 O21 . . . 139.39(17) 136.5(2) 142.9(2) yes
Sr O1 O21 . . 1_655 139.39(17) 136.5(2) 142.9(2) yes
Sr O1 Sr 21_445 . . 97.36(12) 97.31(13) 97.41(14) yes
Sr O1 Sr 21_445 . 21_455 89.06(11) 81.71(10) 95.97(8) yes
Sr O1 Sr 21_445 . 21_545 89.06(11) 82.14(8) 96.39(10) yes
Sr O1 Sr 21_445 . 21_555 164.91(11) 164.56(12) 165.29(10) yes
Sr O1 Cu 21_445 . . 82.62(14) 81.66(17) 83.58(14) yes
Sr O1 O2 21_445 . 1_545 56.45(18) 50.60(17) 62.45(19) yes
Sr O1 O2 21_445 . . 110.97(19) 107.52(19) 114.49(18) yes
Sr O1 Sr1 21_445 . . 97.36(12) 97.31(13) 97.41(14) yes
Sr O1 Sr1 21_445 . 21_445 0 0 0 yes
Sr O1 Sr1 21_445 . 21_455 89.06(11) 81.71(10) 95.97(8) yes
Sr O1 Sr1 21_445 . 21_545 89.06(11) 82.14(8) 96.39(10) yes
Sr O1 Sr1 21_445 . 21_555 164.91(11) 164.56(12) 165.29(10) yes
Sr O1 O21 21_445 . . 56.44(18) 50.68(17) 62.58(19) yes
Sr O1 O21 21_445 . 1_655 110.97(19) 107.66(19) 114.47(18) yes
Sr O1 Sr 21_455 . . 97.36(12) 97.31(13) 97.41(14) yes
Sr O1 Sr 21_455 . 21_445 89.06(11) 81.71(10) 95.97(8) yes
Sr O1 Sr 21_455 . 21_545 164.91(11) 164.56(12) 165.29(10) yes
Sr O1 Sr 21_455 . 21_555 89.06(11) 82.14(8) 96.39(10) yes
Sr O1 Cu 21_455 . . 82.62(14) 81.66(17) 83.58(14) yes
Sr O1 O2 21_455 . 1_545 110.97(19) 107.52(19) 114.49(18) yes
Sr O1 O2 21_455 . . 56.44(18) 50.60(17) 62.45(19) yes
Sr O1 Sr1 21_455 . . 97.36(12) 97.31(13) 97.41(14) yes
Sr O1 Sr1 21_455 . 21_445 89.06(11) 81.71(10) 95.97(8) yes
Sr O1 Sr1 21_455 . 21_455 0 0 0 yes
Sr O1 Sr1 21_455 . 21_545 164.91(11) 164.56(12) 165.29(10) yes
Sr O1 Sr1 21_455 . 21_555 89.06(11) 82.14(8) 96.39(10) yes
Sr O1 O21 21_455 . . 56.45(18) 50.68(17) 62.58(19) yes
Sr O1 O21 21_455 . 1_655 110.97(19) 107.66(19) 114.47(18) yes
Sr O1 Sr 21_545 . . 97.36(12) 97.31(13) 97.41(14) yes
Sr O1 Sr 21_545 . 21_445 89.06(11) 82.14(8) 96.39(10) yes
Sr O1 Sr 21_545 . 21_455 164.91(11) 164.56(12) 165.29(10) yes
Sr O1 Sr 21_545 . 21_555 89.06(11) 81.71(10) 95.97(8) yes
Sr O1 Cu 21_545 . . 82.62(14) 81.66(17) 83.58(14) yes
Sr O1 O2 21_545 . 1_545 56.44(18) 50.60(17) 62.45(19) yes
Sr O1 O2 21_545 . . 110.97(19) 107.52(19) 114.49(18) yes
Sr O1 Sr1 21_545 . . 97.36(12) 97.31(13) 97.41(14) yes
Sr O1 Sr1 21_545 . 21_445 89.06(11) 82.14(8) 96.39(10) yes
Sr O1 Sr1 21_545 . 21_455 164.91(11) 164.56(12) 165.29(10) yes
Sr O1 Sr1 21_545 . 21_545 0 0 0 yes
Sr O1 Sr1 21_545 . 21_555 89.06(11) 81.71(10) 95.97(8) yes
Sr O1 O21 21_545 . . 110.97(19) 107.66(19) 114.47(18) yes
Sr O1 O21 21_545 . 1_655 56.45(18) 50.68(17) 62.58(19) yes
Sr O1 Sr 21_555 . . 97.36(12) 97.31(13) 97.41(14) yes
Sr O1 Sr 21_555 . 21_445 164.91(11) 164.56(12) 165.29(10) yes
Sr O1 Sr 21_555 . 21_455 89.06(11) 82.14(8) 96.39(10) yes
Sr O1 Sr 21_555 . 21_545 89.06(11) 81.71(10) 95.97(8) yes
Sr O1 Cu 21_555 . . 82.62(14) 81.66(17) 83.58(14) yes
Sr O1 O2 21_555 . 1_545 110.97(19) 107.52(19) 114.49(18) yes
Sr O1 O2 21_555 . . 56.44(18) 50.60(17) 62.45(19) yes
Sr O1 Sr1 21_555 . . 97.36(12) 97.31(13) 97.41(14) yes
Sr O1 Sr1 21_555 . 21_445 164.91(11) 164.56(12) 165.29(10) yes
Sr O1 Sr1 21_555 . 21_455 89.06(11) 82.14(8) 96.39(10) yes
Sr O1 Sr1 21_555 . 21_545 89.06(11) 81.71(10) 95.97(8) yes
Sr O1 Sr1 21_555 . 21_555 0 0 0 yes
Sr O1 O21 21_555 . . 110.97(19) 107.66(19) 114.47(18) yes
Sr O1 O21 21_555 . 1_655 56.45(18) 50.68(17) 62.58(19) yes
Cu O1 O2 . . 1_545 40.64(15) 38.49(17) 42.39(17) yes
Cu O1 O2 . . . 40.64(15) 38.49(17) 42.39(17) yes
Cu O1 Sr1 . . . 179.14(16) 178.7(3) 180 yes
Cu O1 Sr1 . . 21_445 82.62(10) 81.66(16) 83.58(10) yes
Cu O1 Sr1 . . 21_455 82.62(10) 81.66(16) 83.58(10) yes
Cu O1 Sr1 . . 21_545 82.62(10) 81.66(16) 83.58(10) yes
Cu O1 Sr1 . . 21_555 82.62(10) 81.66(16) 83.58(10) yes
Cu O1 O21 . . . 40.64(15) 38.36(19) 42.31(16) yes
Cu O1 O21 . . 1_655 40.64(15) 38.36(19) 42.31(16) yes
O2 O1 O2 1_545 . . 81.13(16) 80.31(15) 81.84(15) yes
O2 O1 Sr1 1_545 . . 139.39(15) 136.4(2) 142.8(2) yes
O2 O1 Sr1 1_545 . 21_445 56.45(11) 50.60(14) 62.45(14) yes
O2 O1 Sr1 1_545 . 21_455 110.97(13) 107.52(14) 114.49(16) yes
O2 O1 Sr1 1_545 . 21_545 56.44(11) 50.60(14) 62.45(14) yes
O2 O1 Sr1 1_545 . 21_555 110.97(13) 107.52(14) 114.49(16) yes
O2 O1 O21 1_545 . . 54.9(2) 50.1(2) 59.5(2) yes
O2 O1 O21 1_545 . 1_655 54.9(2) 50.1(2) 59.5(2) yes
O2 O1 O2 . . 1_545 81.13(16) 80.31(17) 81.84(15) yes
O2 O1 Sr1 . . . 139.39(15) 136.4(2) 142.8(2) yes
O2 O1 Sr1 . . 21_445 110.97(13) 107.52(14) 114.49(16) yes
O2 O1 Sr1 . . 21_455 56.44(11) 50.60(14) 62.45(14) yes
O2 O1 Sr1 . . 21_545 110.97(13) 107.52(14) 114.49(16) yes
O2 O1 Sr1 . . 21_555 56.44(11) 50.60(14) 62.45(14) yes
O2 O1 O21 . . . 54.9(2) 50.1(2) 59.5(2) yes
O2 O1 O21 . . 1_655 54.9(2) 50.1(2) 59.5(2) yes
Sr1 O1 Sr1 . . 21_445 97.36(9) 97.31(11) 97.41(14) yes
Sr1 O1 Sr1 . . 21_455 97.36(9) 97.31(11) 97.41(14) yes
Sr1 O1 Sr1 . . 21_545 97.36(9) 97.31(11) 97.41(14) yes
Sr1 O1 Sr1 . . 21_555 97.36(9) 97.31(11) 97.41(14) yes
Sr1 O1 O21 . . . 139.39(17) 136.5(2) 142.9(2) yes
Sr1 O1 O21 . . 1_655 139.39(17) 136.5(2) 142.9(2) yes
Sr1 O1 Sr1 21_445 . . 97.36(12) 97.31(13) 97.41(14) yes
Sr1 O1 Sr1 21_445 . 21_455 89.06(11) 81.71(10) 95.97(8) yes
Sr1 O1 Sr1 21_445 . 21_545 89.06(11) 82.14(8) 96.39(10) yes
Sr1 O1 Sr1 21_445 . 21_555 164.91(11) 164.56(12) 165.29(10) yes
Sr1 O1 O21 21_445 . . 56.44(18) 50.68(17) 62.58(19) yes
Sr1 O1 O21 21_445 . 1_655 110.97(19) 107.66(19) 114.47(18) yes
Sr1 O1 Sr1 21_455 . . 97.36(12) 97.31(13) 97.41(14) yes
Sr1 O1 Sr1 21_455 . 21_445 89.06(11) 81.71(10) 95.97(8) yes
Sr1 O1 Sr1 21_455 . 21_545 164.91(11) 164.56(12) 165.29(10) yes
Sr1 O1 Sr1 21_455 . 21_555 89.06(11) 82.14(8) 96.39(10) yes
Sr1 O1 O21 21_455 . . 56.45(18) 50.68(17) 62.58(19) yes
Sr1 O1 O21 21_455 . 1_655 110.97(19) 107.66(19) 114.47(18) yes
Sr1 O1 Sr1 21_545 . . 97.36(12) 97.31(13) 97.41(14) yes
Sr1 O1 Sr1 21_545 . 21_445 89.06(11) 82.14(8) 96.39(10) yes
Sr1 O1 Sr1 21_545 . 21_455 164.91(11) 164.56(12) 165.29(10) yes
Sr1 O1 Sr1 21_545 . 21_555 89.06(11) 81.71(10) 95.97(8) yes
Sr1 O1 O21 21_545 . . 110.97(19) 107.66(19) 114.47(18) yes
Sr1 O1 O21 21_545 . 1_655 56.45(18) 50.68(17) 62.58(19) yes
Sr1 O1 Sr1 21_555 . . 97.36(12) 97.31(13) 97.41(14) yes
Sr1 O1 Sr1 21_555 . 21_445 164.91(11) 164.56(12) 165.29(10) yes
Sr1 O1 Sr1 21_555 . 21_455 89.06(11) 82.14(8) 96.39(10) yes
Sr1 O1 Sr1 21_555 . 21_545 89.06(11) 81.71(10) 95.97(8) yes
Sr1 O1 O21 21_555 . . 110.97(19) 107.66(19) 114.47(18) yes
Sr1 O1 O21 21_555 . 1_655 56.45(18) 50.68(17) 62.58(19) yes
O21 O1 O21 . . 1_655 81.13(16) 80.30(15) 81.78(15) yes
O21 O1 O21 1_655 . . 81.13(16) 80.30(15) 81.78(15) yes
La O2 La 17_454 . 17_554 90.51(7) 87.04(6) 94.42(6) yes
La O2 La 17_454 . 21_455 89.35(17) 80.1(2) 100.2(3) yes
La O2 La 17_454 . 21_555 174.04(19) 170.7(3) 180 yes
La O2 Sr 17_454 . 17_454 0 0 0 yes
La O2 Sr 17_454 . 17_554 90.51(7) 87.04(6) 94.42(6) yes
La O2 Sr 17_454 . 21_455 89.35(17) 80.1(2) 100.2(3) yes
La O2 Sr 17_454 . 21_555 174.04(19) 170.7(3) 180 yes
La O2 Cu 17_454 . . 89.84(18) 82.0(3) 97.0(3) yes
La O2 Cu 17_454 . 1_565 89.84(18) 82.0(3) 97.0(3) yes
La O2 O1 17_454 . . 122.2(2) 114.0(3) 130.2(3) yes
La O2 O1 17_454 . 1_565 122.2(2) 114.0(3) 130.2(3) yes
La O2 O1 17_454 . 5_555 57.64(11) 55.26(14) 59.78(11) yes
La O2 O1 17_454 . 5_565 57.64(11) 55.26(14) 59.78(11) yes
La O2 Sr1 17_454 . 17_454 0 0 0 yes
La O2 Sr1 17_454 . 17_554 90.51(7) 87.04(6) 94.42(6) yes
La O2 Sr1 17_454 . 21_455 89.35(17) 80.1(2) 100.2(3) yes
La O2 Sr1 17_454 . 21_555 174.04(19) 170.7(3) 180 yes
La O2 O21 17_454 . . 59.75(16) 51.24(19) 69.0(2) yes
La O2 O21 17_454 . 1_565 59.75(16) 51.24(19) 69.0(2) yes
La O2 O21 17_454 . 1_655 119.83(17) 113.5(2) 127.00(18) yes
La O2 O21 17_454 . 1_665 119.83(17) 113.5(2) 127.00(18) yes
La O2 La 17_554 . 17_454 90.51(7) 87.04(8) 94.42(6) yes
La O2 La 17_554 . 21_455 174.04(19) 170.7(3) 180 yes
La O2 La 17_554 . 21_555 89.35(17) 80.1(2) 100.2(3) yes
La O2 Sr 17_554 . 17_454 90.51(7) 87.04(7) 94.42(6) yes
La O2 Sr 17_554 . 17_554 0 0 0 yes
La O2 Sr 17_554 . 21_455 174.04(19) 170.7(3) 180 yes
La O2 Sr 17_554 . 21_555 89.35(17) 80.1(2) 100.2(3) yes
La O2 Cu 17_554 . . 89.84(18) 82.0(3) 97.0(3) yes
La O2 Cu 17_554 . 1_565 89.84(18) 82.0(3) 97.0(3) yes
La O2 O1 17_554 . . 122.2(2) 114.0(3) 130.2(3) yes
La O2 O1 17_554 . 1_565 122.2(2) 114.0(3) 130.2(3) yes
La O2 O1 17_554 . 5_555 57.64(11) 55.26(14) 59.78(11) yes
La O2 O1 17_554 . 5_565 57.64(11) 55.26(14) 59.78(11) yes
La O2 Sr1 17_554 . 17_454 90.51(7) 87.04(7) 94.42(6) yes
La O2 Sr1 17_554 . 17_554 0 0 0 yes
La O2 Sr1 17_554 . 21_455 174.04(19) 170.7(3) 180 yes
La O2 Sr1 17_554 . 21_555 89.35(17) 80.1(2) 100.2(3) yes
La O2 O21 17_554 . . 119.83(17) 113.5(2) 127.00(18) yes
La O2 O21 17_554 . 1_565 119.83(17) 113.5(2) 127.00(18) yes
La O2 O21 17_554 . 1_655 59.75(16) 51.24(19) 69.0(2) yes
La O2 O21 17_554 . 1_665 59.75(16) 51.24(19) 69.0(2) yes
La O2 La 21_455 . 17_454 89.35(17) 80.1(2) 100.2(3) yes
La O2 La 21_455 . 17_554 174.04(19) 170.7(3) 180 yes
La O2 La 21_455 . 21_555 90.51(7) 87.04(6) 94.42(6) yes
La O2 Sr 21_455 . 17_454 89.35(17) 80.1(2) 100.2(3) yes
La O2 Sr 21_455 . 17_554 174.04(19) 170.7(3) 180 yes
La O2 Sr 21_455 . 21_455 0 0 0 yes
La O2 Sr 21_455 . 21_555 90.51(7) 87.04(6) 94.42(6) yes
La O2 Cu 21_455 . . 89.84(18) 82.0(3) 97.0(3) yes
La O2 Cu 21_455 . 1_565 89.84(18) 82.0(3) 97.0(3) yes
La O2 O1 21_455 . . 57.64(11) 55.26(14) 59.78(11) yes
La O2 O1 21_455 . 1_565 57.64(11) 55.26(14) 59.78(11) yes
La O2 O1 21_455 . 5_555 122.2(2) 114.0(3) 130.2(3) yes
La O2 O1 21_455 . 5_565 122.2(2) 114.0(3) 130.2(3) yes
La O2 Sr1 21_455 . 17_454 89.35(17) 80.1(2) 100.2(3) yes
La O2 Sr1 21_455 . 17_554 174.04(19) 170.7(3) 180 yes
La O2 Sr1 21_455 . 21_455 0 0 0 yes
La O2 Sr1 21_455 . 21_555 90.51(7) 87.04(6) 94.42(6) yes
La O2 O21 21_455 . . 59.75(16) 51.24(19) 69.0(2) yes
La O2 O21 21_455 . 1_565 59.75(16) 51.24(19) 69.0(2) yes
La O2 O21 21_455 . 1_655 119.83(17) 113.5(2) 127.00(18) yes
La O2 O21 21_455 . 1_665 119.83(17) 113.5(2) 127.00(18) yes
La O2 La 21_555 . 17_454 174.04(19) 170.7(3) 180 yes
La O2 La 21_555 . 17_554 89.35(17) 80.1(2) 100.2(3) yes
La O2 La 21_555 . 21_455 90.51(7) 87.04(8) 94.42(6) yes
La O2 Sr 21_555 . 17_454 174.04(19) 170.7(3) 180 yes
La O2 Sr 21_555 . 17_554 89.35(17) 80.1(2) 100.2(3) yes
La O2 Sr 21_555 . 21_455 90.51(7) 87.04(7) 94.42(6) yes
La O2 Sr 21_555 . 21_555 0 0 0 yes
La O2 Cu 21_555 . . 89.84(18) 82.0(3) 97.0(3) yes
La O2 Cu 21_555 . 1_565 89.84(18) 82.0(3) 97.0(3) yes
La O2 O1 21_555 . . 57.64(11) 55.26(14) 59.78(11) yes
La O2 O1 21_555 . 1_565 57.64(11) 55.26(14) 59.78(11) yes
La O2 O1 21_555 . 5_555 122.2(2) 114.0(3) 130.2(3) yes
La O2 O1 21_555 . 5_565 122.2(2) 114.0(3) 130.2(3) yes
La O2 Sr1 21_555 . 17_454 174.04(19) 170.7(3) 180 yes
La O2 Sr1 21_555 . 17_554 89.35(17) 80.1(2) 100.2(3) yes
La O2 Sr1 21_555 . 21_455 90.51(7) 87.04(7) 94.42(6) yes
La O2 Sr1 21_555 . 21_555 0 0 0 yes
La O2 O21 21_555 . . 119.83(17) 113.5(2) 127.00(18) yes
La O2 O21 21_555 . 1_565 119.83(17) 113.5(2) 127.00(18) yes
La O2 O21 21_555 . 1_655 59.75(16) 51.24(19) 69.0(2) yes
La O2 O21 21_555 . 1_665 59.75(16) 51.24(19) 69.0(2) yes
Sr O2 Sr 17_454 . 17_554 90.51(6) 87.04(5) 94.42(5) yes
Sr O2 Sr 17_454 . 21_455 89.35(17) 80.1(2) 100.2(3) yes
Sr O2 Sr 17_454 . 21_555 174.04(18) 170.7(3) 180 yes
Sr O2 Cu 17_454 . . 89.84(18) 82.0(3) 97.0(3) yes
Sr O2 Cu 17_454 . 1_565 89.84(18) 82.0(3) 97.0(3) yes
Sr O2 O1 17_454 . . 122.2(2) 114.0(3) 130.2(3) yes
Sr O2 O1 17_454 . 1_565 122.2(2) 114.0(3) 130.2(3) yes
Sr O2 O1 17_454 . 5_555 57.64(11) 55.26(14) 59.78(11) yes
Sr O2 O1 17_454 . 5_565 57.64(11) 55.26(14) 59.78(11) yes
Sr O2 Sr1 17_454 . 17_454 0 0 0 yes
Sr O2 Sr1 17_454 . 17_554 90.51(6) 87.04(5) 94.42(5) yes
Sr O2 Sr1 17_454 . 21_455 89.35(17) 80.1(2) 100.2(3) yes
Sr O2 Sr1 17_454 . 21_555 174.04(18) 170.7(3) 180 yes
Sr O2 O21 17_454 . . 59.75(16) 51.24(18) 69.0(2) yes
Sr O2 O21 17_454 . 1_565 59.75(16) 51.24(18) 69.0(2) yes
Sr O2 O21 17_454 . 1_655 119.83(17) 113.5(2) 127.00(18) yes
Sr O2 O21 17_454 . 1_665 119.83(17) 113.5(2) 127.00(18) yes
Sr O2 Sr 17_554 . 17_454 90.51(6) 87.04(7) 94.42(5) yes
Sr O2 Sr 17_554 . 21_455 174.04(18) 170.7(3) 180 yes
Sr O2 Sr 17_554 . 21_555 89.35(17) 80.1(2) 100.2(3) yes
Sr O2 Cu 17_554 . . 89.84(18) 82.0(3) 97.0(3) yes
Sr O2 Cu 17_554 . 1_565 89.84(18) 82.0(3) 97.0(3) yes
Sr O2 O1 17_554 . . 122.2(2) 114.0(3) 130.2(3) yes
Sr O2 O1 17_554 . 1_565 122.2(2) 114.0(3) 130.2(3) yes
Sr O2 O1 17_554 . 5_555 57.64(11) 55.26(14) 59.78(11) yes
Sr O2 O1 17_554 . 5_565 57.64(11) 55.26(14) 59.78(11) yes
Sr O2 Sr1 17_554 . 17_454 90.51(6) 87.04(7) 94.42(5) yes
Sr O2 Sr1 17_554 . 17_554 0 0 0 yes
Sr O2 Sr1 17_554 . 21_455 174.04(18) 170.7(3) 180 yes
Sr O2 Sr1 17_554 . 21_555 89.35(17) 80.1(2) 100.2(3) yes
Sr O2 O21 17_554 . . 119.83(17) 113.5(2) 127.00(18) yes
Sr O2 O21 17_554 . 1_565 119.83(17) 113.5(2) 127.00(18) yes
Sr O2 O21 17_554 . 1_655 59.75(16) 51.24(18) 69.0(2) yes
Sr O2 O21 17_554 . 1_665 59.75(16) 51.24(18) 69.0(2) yes
Sr O2 Sr 21_455 . 17_454 89.35(17) 80.1(2) 100.2(3) yes
Sr O2 Sr 21_455 . 17_554 174.04(18) 170.7(3) 180 yes
Sr O2 Sr 21_455 . 21_555 90.51(6) 87.04(5) 94.42(5) yes
Sr O2 Cu 21_455 . . 89.84(18) 82.0(3) 97.0(3) yes
Sr O2 Cu 21_455 . 1_565 89.84(18) 82.0(3) 97.0(3) yes
Sr O2 O1 21_455 . . 57.64(11) 55.26(14) 59.78(11) yes
Sr O2 O1 21_455 . 1_565 57.64(11) 55.26(14) 59.78(11) yes
Sr O2 O1 21_455 . 5_555 122.2(2) 114.0(3) 130.2(3) yes
Sr O2 O1 21_455 . 5_565 122.2(2) 114.0(3) 130.2(3) yes
Sr O2 Sr1 21_455 . 17_454 89.35(17) 80.1(2) 100.2(3) yes
Sr O2 Sr1 21_455 . 17_554 174.04(18) 170.7(3) 180 yes
Sr O2 Sr1 21_455 . 21_455 0 0 0 yes
Sr O2 Sr1 21_455 . 21_555 90.51(6) 87.04(5) 94.42(5) yes
Sr O2 O21 21_455 . . 59.75(16) 51.24(18) 69.0(2) yes
Sr O2 O21 21_455 . 1_565 59.75(16) 51.24(18) 69.0(2) yes
Sr O2 O21 21_455 . 1_655 119.83(17) 113.5(2) 127.00(18) yes
Sr O2 O21 21_455 . 1_665 119.83(17) 113.5(2) 127.00(18) yes
Sr O2 Sr 21_555 . 17_454 174.04(18) 170.7(3) 180 yes
Sr O2 Sr 21_555 . 17_554 89.35(17) 80.1(2) 100.2(3) yes
Sr O2 Sr 21_555 . 21_455 90.51(6) 87.04(7) 94.42(5) yes
Sr O2 Cu 21_555 . . 89.84(18) 82.0(3) 97.0(3) yes
Sr O2 Cu 21_555 . 1_565 89.84(18) 82.0(3) 97.0(3) yes
Sr O2 O1 21_555 . . 57.64(11) 55.26(14) 59.78(11) yes
Sr O2 O1 21_555 . 1_565 57.64(11) 55.26(14) 59.78(11) yes
Sr O2 O1 21_555 . 5_555 122.2(2) 114.0(3) 130.2(3) yes
Sr O2 O1 21_555 . 5_565 122.2(2) 114.0(3) 130.2(3) yes
Sr O2 Sr1 21_555 . 17_454 174.04(18) 170.7(3) 180 yes
Sr O2 Sr1 21_555 . 17_554 89.35(17) 80.1(2) 100.2(3) yes
Sr O2 Sr1 21_555 . 21_455 90.51(6) 87.04(7) 94.42(5) yes
Sr O2 Sr1 21_555 . 21_555 0 0 0 yes
Sr O2 O21 21_555 . . 119.83(17) 113.5(2) 127.00(18) yes
Sr O2 O21 21_555 . 1_565 119.83(17) 113.5(2) 127.00(18) yes
Sr O2 O21 21_555 . 1_655 59.75(16) 51.24(18) 69.0(2) yes
Sr O2 O21 21_555 . 1_665 59.75(16) 51.24(18) 69.0(2) yes
Cu O2 Cu . . 1_565 171.4(3) 158.9(6) 180 yes
Cu O2 O1 . . . 49.40(10) 46.30(11) 52.81(10) yes
Cu O2 O1 . . 1_565 129.86(11) 127.19(10) 133.70(11) yes
Cu O2 O1 . . 5_555 49.40(10) 46.30(11) 52.81(10) yes
Cu O2 O1 . . 5_565 129.86(11) 127.19(10) 133.70(11) yes
Cu O2 Sr1 . . 17_454 89.84(17) 82.0(3) 97.0(3) yes
Cu O2 Sr1 . . 17_554 89.84(17) 82.0(3) 97.0(3) yes
Cu O2 Sr1 . . 21_455 89.84(17) 82.0(3) 97.0(3) yes
Cu O2 Sr1 . . 21_555 89.84(17) 82.0(3) 97.0(3) yes
Cu O2 O21 . . . 45.0(2) 39.7(2) 51.2(3) yes
Cu O2 O21 . . 1_565 135.0(3) 114.6(4) 155.8(5) yes
Cu O2 O21 . . 1_655 45.0(2) 39.7(2) 51.2(3) yes
Cu O2 O21 . . 1_665 135.0(3) 114.6(4) 155.8(5) yes
Cu O2 Cu 1_565 . . 171.4(3) 158.9(6) 180 yes
Cu O2 O1 1_565 . . 129.86(11) 127.19(10) 133.70(11) yes
Cu O2 O1 1_565 . 1_565 49.40(10) 46.30(11) 52.81(10) yes
Cu O2 O1 1_565 . 5_555 129.86(11) 127.19(10) 133.70(11) yes
Cu O2 O1 1_565 . 5_565 49.40(10) 46.30(11) 52.81(10) yes
Cu O2 Sr1 1_565 . 17_454 89.84(17) 82.0(3) 97.0(3) yes
Cu O2 Sr1 1_565 . 17_554 89.84(17) 82.0(3) 97.0(3) yes
Cu O2 Sr1 1_565 . 21_455 89.84(17) 82.0(3) 97.0(3) yes
Cu O2 Sr1 1_565 . 21_555 89.84(17) 82.0(3) 97.0(3) yes
Cu O2 O21 1_565 . . 135.0(3) 114.6(4) 155.8(5) yes
Cu O2 O21 1_565 . 1_565 45.0(2) 39.7(2) 51.2(3) yes
Cu O2 O21 1_565 . 1_655 135.0(3) 114.6(4) 155.8(5) yes
Cu O2 O21 1_565 . 1_665 45.0(2) 39.7(2) 51.2(3) yes
O1 O2 O1 . . 1_565 80.88(9) 77.31(9) 84.41(8) yes
O1 O2 O1 . . 5_555 98.78(16) 92.6(2) 105.62(16) yes
O1 O2 O1 . . 5_565 173.8(2) 167.8(4) 180 yes
O1 O2 Sr1 . . 17_454 122.17(19) 114.0(3) 130.2(3) yes
O1 O2 Sr1 . . 17_554 122.17(19) 114.0(3) 130.2(3) yes
O1 O2 Sr1 . . 21_455 57.64(10) 55.26(13) 59.78(10) yes
O1 O2 Sr1 . . 21_555 57.64(10) 55.26(13) 59.78(10) yes
O1 O2 O21 . . . 62.57(14) 57.88(16) 67.73(16) yes
O1 O2 O21 . . 1_565 117.01(16) 106.4(3) 126.59(17) yes
O1 O2 O21 . . 1_655 62.57(14) 57.88(16) 67.73(16) yes
O1 O2 O21 . . 1_665 117.01(16) 106.4(3) 126.59(17) yes
O1 O2 O1 1_565 . . 80.88(9) 77.31(9) 84.41(10) yes
O1 O2 O1 1_565 . 5_555 173.8(2) 167.8(4) 180 yes
O1 O2 O1 1_565 . 5_565 98.78(16) 92.6(2) 105.62(16) yes
O1 O2 Sr1 1_565 . 17_454 122.17(19) 114.0(3) 130.2(3) yes
O1 O2 Sr1 1_565 . 17_554 122.17(19) 114.0(3) 130.2(3) yes
O1 O2 Sr1 1_565 . 21_455 57.64(10) 55.26(13) 59.78(10) yes
O1 O2 Sr1 1_565 . 21_555 57.64(10) 55.26(13) 59.78(10) yes
O1 O2 O21 1_565 . . 117.01(16) 106.4(3) 126.59(17) yes
O1 O2 O21 1_565 . 1_565 62.57(14) 57.88(16) 67.73(16) yes
O1 O2 O21 1_565 . 1_655 117.01(16) 106.4(3) 126.59(17) yes
O1 O2 O21 1_565 . 1_665 62.57(14) 57.88(16) 67.73(16) yes
O1 O2 O1 5_555 . . 98.78(16) 92.6(2) 105.62(16) yes
O1 O2 O1 5_555 . 1_565 173.8(2) 167.8(4) 180 yes
O1 O2 O1 5_555 . 5_565 80.88(9) 77.31(9) 84.41(8) yes
O1 O2 Sr1 5_555 . 17_454 57.64(10) 55.26(13) 59.78(10) yes
O1 O2 Sr1 5_555 . 17_554 57.64(10) 55.26(13) 59.78(10) yes
O1 O2 Sr1 5_555 . 21_455 122.17(19) 114.0(3) 130.2(3) yes
O1 O2 Sr1 5_555 . 21_555 122.17(19) 114.0(3) 130.2(3) yes
O1 O2 O21 5_555 . . 62.57(14) 57.88(16) 67.73(16) yes
O1 O2 O21 5_555 . 1_565 117.01(16) 106.4(3) 126.59(17) yes
O1 O2 O21 5_555 . 1_655 62.57(14) 57.88(16) 67.73(16) yes
O1 O2 O21 5_555 . 1_665 117.01(16) 106.4(3) 126.59(17) yes
O1 O2 O1 5_565 . . 173.8(2) 167.8(4) 180 yes
O1 O2 O1 5_565 . 1_565 98.78(16) 92.6(2) 105.62(16) yes
O1 O2 O1 5_565 . 5_555 80.88(9) 77.31(9) 84.41(10) yes
O1 O2 Sr1 5_565 . 17_454 57.64(10) 55.26(13) 59.78(10) yes
O1 O2 Sr1 5_565 . 17_554 57.64(10) 55.26(13) 59.78(10) yes
O1 O2 Sr1 5_565 . 21_455 122.17(19) 114.0(3) 130.2(3) yes
O1 O2 Sr1 5_565 . 21_555 122.17(19) 114.0(3) 130.2(3) yes
O1 O2 O21 5_565 . . 117.01(16) 106.4(3) 126.59(17) yes
O1 O2 O21 5_565 . 1_565 62.57(14) 57.88(16) 67.73(16) yes
O1 O2 O21 5_565 . 1_655 117.01(16) 106.4(3) 126.59(17) yes
O1 O2 O21 5_565 . 1_665 62.57(14) 57.88(16) 67.73(16) yes
Sr1 O2 Sr1 17_454 . 17_554 90.51(6) 87.04(5) 94.42(5) yes
Sr1 O2 Sr1 17_454 . 21_455 89.35(17) 80.1(2) 100.2(3) yes
Sr1 O2 Sr1 17_454 . 21_555 174.04(18) 170.7(3) 180 yes
Sr1 O2 O21 17_454 . . 59.75(16) 51.24(18) 69.0(2) yes
Sr1 O2 O21 17_454 . 1_565 59.75(16) 51.24(18) 69.0(2) yes
Sr1 O2 O21 17_454 . 1_655 119.83(17) 113.5(2) 127.00(18) yes
Sr1 O2 O21 17_454 . 1_665 119.83(17) 113.5(2) 127.00(18) yes
Sr1 O2 Sr1 17_554 . 17_454 90.51(6) 87.04(7) 94.42(5) yes
Sr1 O2 Sr1 17_554 . 21_455 174.04(18) 170.7(3) 180 yes
Sr1 O2 Sr1 17_554 . 21_555 89.35(17) 80.1(2) 100.2(3) yes
Sr1 O2 O21 17_554 . . 119.83(17) 113.5(2) 127.00(18) yes
Sr1 O2 O21 17_554 . 1_565 119.83(17) 113.5(2) 127.00(18) yes
Sr1 O2 O21 17_554 . 1_655 59.75(16) 51.24(18) 69.0(2) yes
Sr1 O2 O21 17_554 . 1_665 59.75(16) 51.24(18) 69.0(2) yes
Sr1 O2 Sr1 21_455 . 17_454 89.35(17) 80.1(2) 100.2(3) yes
Sr1 O2 Sr1 21_455 . 17_554 174.04(18) 170.7(3) 180 yes
Sr1 O2 Sr1 21_455 . 21_555 90.51(6) 87.04(5) 94.42(5) yes
Sr1 O2 O21 21_455 . . 59.75(16) 51.24(18) 69.0(2) yes
Sr1 O2 O21 21_455 . 1_565 59.75(16) 51.24(18) 69.0(2) yes
Sr1 O2 O21 21_455 . 1_655 119.83(17) 113.5(2) 127.00(18) yes
Sr1 O2 O21 21_455 . 1_665 119.83(17) 113.5(2) 127.00(18) yes
Sr1 O2 Sr1 21_555 . 17_454 174.04(18) 170.7(3) 180 yes
Sr1 O2 Sr1 21_555 . 17_554 89.35(17) 80.1(2) 100.2(3) yes
Sr1 O2 Sr1 21_555 . 21_455 90.51(6) 87.04(7) 94.42(5) yes
Sr1 O2 O21 21_555 . . 119.83(17) 113.5(2) 127.00(18) yes
Sr1 O2 O21 21_555 . 1_565 119.83(17) 113.5(2) 127.00(18) yes
Sr1 O2 O21 21_555 . 1_655 59.75(16) 51.24(18) 69.0(2) yes
Sr1 O2 O21 21_555 . 1_665 59.75(16) 51.24(18) 69.0(2) yes
O21 O2 O21 . . 1_565 90.0(3) 70.3(3) 111.3(3) yes
O21 O2 O21 . . 1_655 90.0(3) 79.4(3) 102.4(3) yes
O21 O2 O21 . . 1_665 170.1(3) 159.8(4) 180 yes
O21 O2 O21 1_565 . . 90.0(3) 70.3(3) 111.3(3) yes
O21 O2 O21 1_565 . 1_655 170.1(3) 159.8(4) 180 yes
O21 O2 O21 1_565 . 1_665 90.0(3) 79.4(3) 102.4(3) yes
O21 O2 O21 1_655 . . 90.0(3) 79.4(3) 102.4(3) yes
O21 O2 O21 1_655 . 1_565 170.1(3) 159.8(4) 180 yes
O21 O2 O21 1_655 . 1_665 90.0(3) 70.3(3) 111.3(3) yes
O21 O2 O21 1_665 . . 170.1(3) 159.8(4) 180 yes
O21 O2 O21 1_665 . 1_565 90.0(3) 79.4(3) 102.4(3) yes
O21 O2 O21 1_665 . 1_655 90.0(3) 70.3(3) 111.3(3) yes
La O21 La 17_444 . 17_454 90.51(7) 86.89(7) 94.17(6) yes
La O21 La 17_444 . 21_445 89.35(17) 79.99(19) 100.1(4) yes
La O21 La 17_444 . 21_455 174.04(19) 170.5(3) 180 yes
La O21 Sr 17_444 . 17_444 0 0 0 yes
La O21 Sr 17_444 . 17_454 90.51(7) 86.89(6) 94.17(6) yes
La O21 Sr 17_444 . 21_445 89.35(17) 79.99(19) 100.1(4) yes
La O21 Sr 17_444 . 21_455 174.04(19) 170.5(3) 180 yes
La O21 Cu 17_444 . 1_455 89.84(18) 82.1(3) 96.6(2) yes
La O21 Cu 17_444 . . 89.84(18) 82.1(3) 96.6(2) yes
La O21 O1 17_444 . 1_455 122.2(2) 114.2(3) 130.1(4) yes
La O21 O1 17_444 . . 122.2(2) 114.2(3) 130.1(4) yes
La O21 O1 17_444 . 5_455 57.64(11) 55.29(14) 59.74(11) yes
La O21 O1 17_444 . 5_555 57.64(11) 55.29(14) 59.74(11) yes
La O21 O2 17_444 . 1_445 59.75(16) 51.15(16) 69.1(2) yes
La O21 O2 17_444 . 1_455 119.83(17) 113.50(19) 127.0(2) yes
La O21 O2 17_444 . 1_545 59.75(16) 51.15(16) 69.1(2) yes
La O21 O2 17_444 . . 119.83(17) 113.50(19) 127.0(2) yes
La O21 Sr1 17_444 . 17_444 0 0 0 yes
La O21 Sr1 17_444 . 17_454 90.51(7) 86.89(6) 94.17(6) yes
La O21 Sr1 17_444 . 21_445 89.35(17) 79.99(19) 100.1(4) yes
La O21 Sr1 17_444 . 21_455 174.04(19) 170.5(3) 180 yes
La O21 La 17_454 . 17_444 90.51(7) 86.89(7) 94.17(6) yes
La O21 La 17_454 . 21_445 174.04(19) 170.5(3) 180 yes
La O21 La 17_454 . 21_455 89.35(17) 79.99(19) 100.1(4) yes
La O21 Sr 17_454 . 17_444 90.51(7) 86.89(6) 94.17(6) yes
La O21 Sr 17_454 . 17_454 0 0 0 yes
La O21 Sr 17_454 . 21_445 174.04(19) 170.5(3) 180 yes
La O21 Sr 17_454 . 21_455 89.35(17) 79.99(19) 100.1(4) yes
La O21 Cu 17_454 . 1_455 89.84(18) 82.1(3) 96.6(2) yes
La O21 Cu 17_454 . . 89.84(18) 82.1(3) 96.6(2) yes
La O21 O1 17_454 . 1_455 122.2(2) 114.2(3) 130.1(4) yes
La O21 O1 17_454 . . 122.2(2) 114.2(3) 130.1(4) yes
La O21 O1 17_454 . 5_455 57.64(11) 55.29(14) 59.74(11) yes
La O21 O1 17_454 . 5_555 57.64(11) 55.29(14) 59.74(11) yes
La O21 O2 17_454 . 1_445 119.83(17) 113.50(19) 127.0(2) yes
La O21 O2 17_454 . 1_455 59.75(16) 51.15(16) 69.1(2) yes
La O21 O2 17_454 . 1_545 119.83(17) 113.50(19) 127.0(2) yes
La O21 O2 17_454 . . 59.75(16) 51.15(16) 69.1(2) yes
La O21 Sr1 17_454 . 17_444 90.51(7) 86.89(6) 94.17(6) yes
La O21 Sr1 17_454 . 17_454 0 0 0 yes
La O21 Sr1 17_454 . 21_445 174.04(19) 170.5(3) 180 yes
La O21 Sr1 17_454 . 21_455 89.35(17) 79.99(19) 100.1(4) yes
La O21 La 21_445 . 17_444 89.35(17) 79.99(19) 100.1(4) yes
La O21 La 21_445 . 17_454 174.04(19) 170.5(3) 180 yes
La O21 La 21_445 . 21_455 90.51(7) 86.89(7) 94.17(6) yes
La O21 Sr 21_445 . 17_444 89.35(17) 79.99(19) 100.1(4) yes
La O21 Sr 21_445 . 17_454 174.04(19) 170.5(3) 180 yes
La O21 Sr 21_445 . 21_445 0 0 0 yes
La O21 Sr 21_445 . 21_455 90.51(7) 86.89(6) 94.17(6) yes
La O21 Cu 21_445 . 1_455 89.84(18) 82.1(3) 96.6(2) yes
La O21 Cu 21_445 . . 89.84(18) 82.1(3) 96.6(2) yes
La O21 O1 21_445 . 1_455 57.64(11) 55.29(14) 59.74(11) yes
La O21 O1 21_445 . . 57.64(11) 55.29(14) 59.74(11) yes
La O21 O1 21_445 . 5_455 122.2(2) 114.2(3) 130.1(4) yes
La O21 O1 21_445 . 5_555 122.2(2) 114.2(3) 130.1(4) yes
La O21 O2 21_445 . 1_445 59.75(16) 51.15(16) 69.1(2) yes
La O21 O2 21_445 . 1_455 119.83(17) 113.50(19) 127.0(2) yes
La O21 O2 21_445 . 1_545 59.75(16) 51.15(16) 69.1(2) yes
La O21 O2 21_445 . . 119.83(17) 113.50(19) 127.0(2) yes
La O21 Sr1 21_445 . 17_444 89.35(17) 79.99(19) 100.1(4) yes
La O21 Sr1 21_445 . 17_454 174.04(19) 170.5(3) 180 yes
La O21 Sr1 21_445 . 21_445 0 0 0 yes
La O21 Sr1 21_445 . 21_455 90.51(7) 86.89(6) 94.17(6) yes
La O21 La 21_455 . 17_444 174.04(19) 170.5(3) 180 yes
La O21 La 21_455 . 17_454 89.35(17) 79.99(19) 100.1(4) yes
La O21 La 21_455 . 21_445 90.51(7) 86.89(7) 94.17(6) yes
La O21 Sr 21_455 . 17_444 174.04(19) 170.5(3) 180 yes
La O21 Sr 21_455 . 17_454 89.35(17) 79.99(19) 100.1(4) yes
La O21 Sr 21_455 . 21_445 90.51(7) 86.89(6) 94.17(6) yes
La O21 Sr 21_455 . 21_455 0 0 0 yes
La O21 Cu 21_455 . 1_455 89.84(18) 82.1(3) 96.6(2) yes
La O21 Cu 21_455 . . 89.84(18) 82.1(3) 96.6(2) yes
La O21 O1 21_455 . 1_455 57.64(11) 55.29(14) 59.74(11) yes
La O21 O1 21_455 . . 57.64(11) 55.29(14) 59.74(11) yes
La O21 O1 21_455 . 5_455 122.2(2) 114.2(3) 130.1(4) yes
La O21 O1 21_455 . 5_555 122.2(2) 114.2(3) 130.1(4) yes
La O21 O2 21_455 . 1_445 119.83(17) 113.50(19) 127.0(2) yes
La O21 O2 21_455 . 1_455 59.75(16) 51.15(16) 69.1(2) yes
La O21 O2 21_455 . 1_545 119.83(17) 113.50(19) 127.0(2) yes
La O21 O2 21_455 . . 59.75(16) 51.15(16) 69.1(2) yes
La O21 Sr1 21_455 . 17_444 174.04(19) 170.5(3) 180 yes
La O21 Sr1 21_455 . 17_454 89.35(17) 79.99(19) 100.1(4) yes
La O21 Sr1 21_455 . 21_445 90.51(7) 86.89(6) 94.17(6) yes
La O21 Sr1 21_455 . 21_455 0 0 0 yes
Sr O21 Sr 17_444 . 17_454 90.51(6) 86.89(6) 94.17(5) yes
Sr O21 Sr 17_444 . 21_445 89.35(17) 79.99(19) 100.1(4) yes
Sr O21 Sr 17_444 . 21_455 174.04(18) 170.5(3) 180 yes
Sr O21 Cu 17_444 . 1_455 89.84(18) 82.1(3) 96.6(2) yes
Sr O21 Cu 17_444 . . 89.84(18) 82.1(3) 96.6(2) yes
Sr O21 O1 17_444 . 1_455 122.2(2) 114.2(3) 130.1(4) yes
Sr O21 O1 17_444 . . 122.2(2) 114.2(3) 130.1(4) yes
Sr O21 O1 17_444 . 5_455 57.64(11) 55.29(14) 59.74(11) yes
Sr O21 O1 17_444 . 5_555 57.64(11) 55.29(14) 59.74(11) yes
Sr O21 O2 17_444 . 1_445 59.75(16) 51.15(16) 69.1(2) yes
Sr O21 O2 17_444 . 1_455 119.83(17) 113.50(19) 127.0(2) yes
Sr O21 O2 17_444 . 1_545 59.75(16) 51.15(16) 69.1(2) yes
Sr O21 O2 17_444 . . 119.83(17) 113.50(19) 127.0(2) yes
Sr O21 Sr1 17_444 . 17_444 0 0 0 yes
Sr O21 Sr1 17_444 . 17_454 90.51(6) 86.89(6) 94.17(5) yes
Sr O21 Sr1 17_444 . 21_445 89.35(17) 79.99(19) 100.1(4) yes
Sr O21 Sr1 17_444 . 21_455 174.04(18) 170.5(3) 180 yes
Sr O21 Sr 17_454 . 17_444 90.51(6) 86.89(6) 94.17(5) yes
Sr O21 Sr 17_454 . 21_445 174.04(18) 170.5(3) 180 yes
Sr O21 Sr 17_454 . 21_455 89.35(17) 79.99(19) 100.1(4) yes
Sr O21 Cu 17_454 . 1_455 89.84(18) 82.1(3) 96.6(2) yes
Sr O21 Cu 17_454 . . 89.84(18) 82.1(3) 96.6(2) yes
Sr O21 O1 17_454 . 1_455 122.2(2) 114.2(3) 130.1(4) yes
Sr O21 O1 17_454 . . 122.2(2) 114.2(3) 130.1(4) yes
Sr O21 O1 17_454 . 5_455 57.64(11) 55.29(14) 59.74(11) yes
Sr O21 O1 17_454 . 5_555 57.64(11) 55.29(14) 59.74(11) yes
Sr O21 O2 17_454 . 1_445 119.83(17) 113.50(19) 127.0(2) yes
Sr O21 O2 17_454 . 1_455 59.75(16) 51.15(16) 69.1(2) yes
Sr O21 O2 17_454 . 1_545 119.83(17) 113.50(19) 127.0(2) yes
Sr O21 O2 17_454 . . 59.75(16) 51.15(16) 69.1(2) yes
Sr O21 Sr1 17_454 . 17_444 90.51(6) 86.89(6) 94.17(5) yes
Sr O21 Sr1 17_454 . 17_454 0 0 0 yes
Sr O21 Sr1 17_454 . 21_445 174.04(18) 170.5(3) 180 yes
Sr O21 Sr1 17_454 . 21_455 89.35(17) 79.99(19) 100.1(4) yes
Sr O21 Sr 21_445 . 17_444 89.35(17) 79.99(19) 100.1(4) yes
Sr O21 Sr 21_445 . 17_454 174.04(18) 170.5(3) 180 yes
Sr O21 Sr 21_445 . 21_455 90.51(6) 86.89(6) 94.17(5) yes
Sr O21 Cu 21_445 . 1_455 89.84(18) 82.1(3) 96.6(2) yes
Sr O21 Cu 21_445 . . 89.84(18) 82.1(3) 96.6(2) yes
Sr O21 O1 21_445 . 1_455 57.64(11) 55.29(14) 59.74(11) yes
Sr O21 O1 21_445 . . 57.64(11) 55.29(14) 59.74(11) yes
Sr O21 O1 21_445 . 5_455 122.2(2) 114.2(3) 130.1(4) yes
Sr O21 O1 21_445 . 5_555 122.2(2) 114.2(3) 130.1(4) yes
Sr O21 O2 21_445 . 1_445 59.75(16) 51.15(16) 69.1(2) yes
Sr O21 O2 21_445 . 1_455 119.83(17) 113.50(19) 127.0(2) yes
Sr O21 O2 21_445 . 1_545 59.75(16) 51.15(16) 69.1(2) yes
Sr O21 O2 21_445 . . 119.83(17) 113.50(19) 127.0(2) yes
Sr O21 Sr1 21_445 . 17_444 89.35(17) 79.99(19) 100.1(4) yes
Sr O21 Sr1 21_445 . 17_454 174.04(18) 170.5(3) 180 yes
Sr O21 Sr1 21_445 . 21_445 0 0 0 yes
Sr O21 Sr1 21_445 . 21_455 90.51(6) 86.89(6) 94.17(5) yes
Sr O21 Sr 21_455 . 17_444 174.04(18) 170.5(3) 180 yes
Sr O21 Sr 21_455 . 17_454 89.35(17) 79.99(19) 100.1(4) yes
Sr O21 Sr 21_455 . 21_445 90.51(6) 86.89(6) 94.17(5) yes
Sr O21 Cu 21_455 . 1_455 89.84(18) 82.1(3) 96.6(2) yes
Sr O21 Cu 21_455 . . 89.84(18) 82.1(3) 96.6(2) yes
Sr O21 O1 21_455 . 1_455 57.64(11) 55.29(14) 59.74(11) yes
Sr O21 O1 21_455 . . 57.64(11) 55.29(14) 59.74(11) yes
Sr O21 O1 21_455 . 5_455 122.2(2) 114.2(3) 130.1(4) yes
Sr O21 O1 21_455 . 5_555 122.2(2) 114.2(3) 130.1(4) yes
Sr O21 O2 21_455 . 1_445 119.83(17) 113.50(19) 127.0(2) yes
Sr O21 O2 21_455 . 1_455 59.75(16) 51.15(16) 69.1(2) yes
Sr O21 O2 21_455 . 1_545 119.83(17) 113.50(19) 127.0(2) yes
Sr O21 O2 21_455 . . 59.75(16) 51.15(16) 69.1(2) yes
Sr O21 Sr1 21_455 . 17_444 174.04(18) 170.5(3) 180 yes
Sr O21 Sr1 21_455 . 17_454 89.35(17) 79.99(19) 100.1(4) yes
Sr O21 Sr1 21_455 . 21_445 90.51(6) 86.89(6) 94.17(5) yes
Sr O21 Sr1 21_455 . 21_455 0 0 0 yes
Cu O21 Cu 1_455 . . 171.4(3) 159.3(6) 180 yes
Cu O21 O1 1_455 . 1_455 49.40(10) 46.42(9) 52.96(13) yes
Cu O21 O1 1_455 . . 129.86(11) 127.04(13) 133.58(9) yes
Cu O21 O1 1_455 . 5_455 49.40(10) 46.42(9) 52.96(13) yes
Cu O21 O1 1_455 . 5_555 129.86(11) 127.04(13) 133.58(9) yes
Cu O21 O2 1_455 . 1_445 45.0(2) 39.9(2) 51.5(3) yes
Cu O21 O2 1_455 . 1_455 45.0(2) 39.9(2) 51.5(3) yes
Cu O21 O2 1_455 . 1_545 135.0(3) 115.2(4) 156.6(5) yes
Cu O21 O2 1_455 . . 135.0(3) 115.2(4) 156.6(5) yes
Cu O21 Sr1 1_455 . 17_444 89.84(17) 82.1(3) 96.6(2) yes
Cu O21 Sr1 1_455 . 17_454 89.84(17) 82.1(3) 96.6(2) yes
Cu O21 Sr1 1_455 . 21_445 89.84(17) 82.1(3) 96.6(2) yes
Cu O21 Sr1 1_455 . 21_455 89.84(17) 82.1(3) 96.6(2) yes
Cu O21 Cu . . 1_455 171.4(3) 159.3(6) 180 yes
Cu O21 O1 . . 1_455 129.86(11) 127.04(13) 133.58(9) yes
Cu O21 O1 . . . 49.40(10) 46.42(9) 52.96(13) yes
Cu O21 O1 . . 5_455 129.86(11) 127.04(13) 133.58(9) yes
Cu O21 O1 . . 5_555 49.40(10) 46.42(9) 52.96(13) yes
Cu O21 O2 . . 1_445 135.0(3) 115.2(4) 156.6(5) yes
Cu O21 O2 . . 1_455 135.0(3) 115.2(4) 156.6(5) yes
Cu O21 O2 . . 1_545 45.0(2) 39.9(2) 51.5(3) yes
Cu O21 O2 . . . 45.0(2) 39.9(2) 51.5(3) yes
Cu O21 Sr1 . . 17_444 89.84(17) 82.1(3) 96.6(2) yes
Cu O21 Sr1 . . 17_454 89.84(17) 82.1(3) 96.6(2) yes
Cu O21 Sr1 . . 21_445 89.84(17) 82.1(3) 96.6(2) yes
Cu O21 Sr1 . . 21_455 89.84(17) 82.1(3) 96.6(2) yes
O1 O21 O1 1_455 . . 80.88(9) 77.48(9) 84.64(8) yes
O1 O21 O1 1_455 . 5_455 98.78(16) 92.83(14) 105.9(2) yes
O1 O21 O1 1_455 . 5_555 173.8(2) 167.9(4) 180 yes
O1 O21 O2 1_455 . 1_445 62.57(14) 58.09(13) 68.0(2) yes
O1 O21 O2 1_455 . 1_455 62.57(14) 58.09(13) 68.0(2) yes
O1 O21 O2 1_455 . 1_545 117.01(16) 106.7(2) 126.8(2) yes
O1 O21 O2 1_455 . . 117.01(16) 106.7(2) 126.8(2) yes
O1 O21 Sr1 1_455 . 17_444 122.17(19) 114.2(3) 130.1(4) yes
O1 O21 Sr1 1_455 . 17_454 122.17(19) 114.2(3) 130.1(4) yes
O1 O21 Sr1 1_455 . 21_445 57.64(10) 55.29(13) 59.74(9) yes
O1 O21 Sr1 1_455 . 21_455 57.64(10) 55.29(13) 59.74(9) yes
O1 O21 O1 . . 1_455 80.88(9) 77.48(9) 84.64(8) yes
O1 O21 O1 . . 5_455 173.8(2) 167.9(4) 180 yes
O1 O21 O1 . . 5_555 98.78(16) 92.83(14) 105.9(2) yes
O1 O21 O2 . . 1_445 117.01(16) 106.7(2) 126.8(2) yes
O1 O21 O2 . . 1_455 117.01(16) 106.7(2) 126.8(2) yes
O1 O21 O2 . . 1_545 62.57(14) 58.09(13) 68.0(2) yes
O1 O21 O2 . . . 62.57(14) 58.09(13) 68.0(2) yes
O1 O21 Sr1 . . 17_444 122.17(19) 114.2(3) 130.1(4) yes
O1 O21 Sr1 . . 17_454 122.17(19) 114.2(3) 130.1(4) yes
O1 O21 Sr1 . . 21_445 57.64(10) 55.29(13) 59.74(9) yes
O1 O21 Sr1 . . 21_455 57.64(10) 55.29(13) 59.74(9) yes
O1 O21 O1 5_455 . 1_455 98.78(16) 92.83(14) 105.9(2) yes
O1 O21 O1 5_455 . . 173.8(2) 167.9(4) 180 yes
O1 O21 O1 5_455 . 5_555 80.88(9) 77.48(9) 84.64(8) yes
O1 O21 O2 5_455 . 1_445 62.57(14) 58.09(13) 68.0(2) yes
O1 O21 O2 5_455 . 1_455 62.57(14) 58.09(13) 68.0(2) yes
O1 O21 O2 5_455 . 1_545 117.01(16) 106.7(2) 126.8(2) yes
O1 O21 O2 5_455 . . 117.01(16) 106.7(2) 126.8(2) yes
O1 O21 Sr1 5_455 . 17_444 57.64(10) 55.29(13) 59.74(9) yes
O1 O21 Sr1 5_455 . 17_454 57.64(10) 55.29(13) 59.74(9) yes
O1 O21 Sr1 5_455 . 21_445 122.17(19) 114.2(3) 130.1(4) yes
O1 O21 Sr1 5_455 . 21_455 122.17(19) 114.2(3) 130.1(4) yes
O1 O21 O1 5_555 . 1_455 173.8(2) 167.9(4) 180 yes
O1 O21 O1 5_555 . . 98.78(16) 92.83(14) 105.9(2) yes
O1 O21 O1 5_555 . 5_455 80.88(9) 77.48(9) 84.64(8) yes
O1 O21 O2 5_555 . 1_445 117.01(16) 106.7(2) 126.8(2) yes
O1 O21 O2 5_555 . 1_455 117.01(16) 106.7(2) 126.8(2) yes
O1 O21 O2 5_555 . 1_545 62.57(14) 58.09(13) 68.0(2) yes
O1 O21 O2 5_555 . . 62.57(14) 58.09(13) 68.0(2) yes
O1 O21 Sr1 5_555 . 17_444 57.64(10) 55.29(13) 59.74(9) yes
O1 O21 Sr1 5_555 . 17_454 57.64(10) 55.29(13) 59.74(9) yes
O1 O21 Sr1 5_555 . 21_445 122.17(19) 114.2(3) 130.1(4) yes
O1 O21 Sr1 5_555 . 21_455 122.17(19) 114.2(3) 130.1(4) yes
O2 O21 O2 1_445 . 1_455 90.0(3) 79.9(2) 103.0(3) yes
O2 O21 O2 1_445 . 1_545 90.0(3) 70.1(3) 112.4(4) yes
O2 O21 O2 1_445 . . 170.1(3) 160.1(4) 180 yes
O2 O21 Sr1 1_445 . 17_444 59.75(14) 51.15(14) 69.1(2) yes
O2 O21 Sr1 1_445 . 17_454 119.83(15) 113.5(2) 127.03(18) yes
O2 O21 Sr1 1_445 . 21_445 59.75(14) 51.15(14) 69.1(2) yes
O2 O21 Sr1 1_445 . 21_455 119.83(15) 113.5(2) 127.03(18) yes
O2 O21 O2 1_455 . 1_445 90.0(3) 79.9(2) 103.0(3) yes
O2 O21 O2 1_455 . 1_545 170.1(3) 160.1(4) 180 yes
O2 O21 O2 1_455 . . 90.0(3) 70.1(3) 112.4(4) yes
O2 O21 Sr1 1_455 . 17_444 119.83(15) 113.5(2) 127.03(18) yes
O2 O21 Sr1 1_455 . 17_454 59.75(14) 51.15(14) 69.1(2) yes
O2 O21 Sr1 1_455 . 21_445 119.83(15) 113.5(2) 127.03(18) yes
O2 O21 Sr1 1_455 . 21_455 59.75(14) 51.15(14) 69.1(2) yes
O2 O21 O2 1_545 . 1_445 90.0(3) 70.1(3) 112.4(4) yes
O2 O21 O2 1_545 . 1_455 170.1(3) 160.1(4) 180 yes
O2 O21 O2 1_545 . . 90.0(3) 79.9(2) 103.0(3) yes
O2 O21 Sr1 1_545 . 17_444 59.75(14) 51.15(14) 69.1(2) yes
O2 O21 Sr1 1_545 . 17_454 119.83(15) 113.5(2) 127.03(18) yes
O2 O21 Sr1 1_545 . 21_445 59.75(14) 51.15(14) 69.1(2) yes
O2 O21 Sr1 1_545 . 21_455 119.83(15) 113.5(2) 127.03(18) yes
O2 O21 O2 . . 1_445 170.1(3) 160.1(4) 180 yes
O2 O21 O2 . . 1_455 90.0(3) 70.1(3) 112.4(4) yes
O2 O21 O2 . . 1_545 90.0(3) 79.9(2) 103.0(3) yes
O2 O21 Sr1 . . 17_444 119.83(15) 113.5(2) 127.03(18) yes
O2 O21 Sr1 . . 17_454 59.75(14) 51.15(14) 69.1(2) yes
O2 O21 Sr1 . . 21_445 119.83(15) 113.5(2) 127.03(18) yes
O2 O21 Sr1 . . 21_455 59.75(14) 51.15(14) 69.1(2) yes
Sr1 O21 Sr1 17_444 . 17_454 90.51(6) 86.89(6) 94.17(5) yes
Sr1 O21 Sr1 17_444 . 21_445 89.35(17) 79.99(19) 100.1(4) yes
Sr1 O21 Sr1 17_444 . 21_455 174.04(18) 170.5(3) 180 yes
Sr1 O21 Sr1 17_454 . 17_444 90.51(6) 86.89(6) 94.17(5) yes
Sr1 O21 Sr1 17_454 . 21_445 174.04(18) 170.5(3) 180 yes
Sr1 O21 Sr1 17_454 . 21_455 89.35(17) 79.99(19) 100.1(4) yes
Sr1 O21 Sr1 21_445 . 17_444 89.35(17) 79.99(19) 100.1(4) yes
Sr1 O21 Sr1 21_445 . 17_454 174.04(18) 170.5(3) 180 yes
Sr1 O21 Sr1 21_445 . 21_455 90.51(6) 86.89(6) 94.17(5) yes
Sr1 O21 Sr1 21_455 . 17_444 174.04(18) 170.5(3) 180 yes
Sr1 O21 Sr1 21_455 . 17_454 89.35(17) 79.99(19) 100.1(4) yes
Sr1 O21 Sr1 21_455 . 21_445 90.51(6) 86.89(6) 94.17(5) yes

loop_
_geom_bond_atom_site_label_1
_geom_bond_atom_site_label_2
_geom_bond_site_symmetry_1
_geom_bond_site_symmetry_2
_geom_bond_distance_av
_geom_bond_distance_min
_geom_bond_distance_max
_geom_bond_publ_flag
La La . 1_455 3.761(3) 3.527(3) 4.005(2) yes
La La . 1_545 3.761(3) 3.512(2) 3.990(2) yes
La La . 1_565 3.761(3) 3.512(2) 3.990(2) yes
La La . 1_655 3.761(3) 3.527(3) 4.005(2) yes
La La . 5_556 3.7076(17) 3.7076(17) 3.7076(17) yes
La La . 21_445 3.859(2) 3.8576(16) 3.8614(14) yes
La La . 21_455 3.859(2) 3.8576(16) 3.8614(14) yes
La La . 21_545 3.859(2) 3.8576(16) 3.8614(14) yes
La La . 21_555 3.859(2) 3.8576(16) 3.8614(14) yes
La Sr . 1_455 3.761(3) 3.527(3) 4.005(2) yes
La Sr . 1_545 3.761(3) 3.512(2) 3.990(2) yes
La Sr . . 0 0 0 yes
La Sr . 1_565 3.761(3) 3.512(2) 3.990(2) yes
La Sr . 1_655 3.761(3) 3.527(3) 4.005(2) yes
La Sr . 5_556 3.7076(12) 3.7076(12) 3.7076(12) yes
La Sr . 21_445 3.859(2) 3.8576(14) 3.8614(11) yes
La Sr . 21_455 3.859(2) 3.8576(14) 3.8614(11) yes
La Sr . 21_545 3.859(2) 3.8576(14) 3.8614(11) yes
La Sr . 21_555 3.859(2) 3.8576(14) 3.8614(11) yes
La Cu . 17_445 3.242(3) 3.210(4) 3.275(3) yes
La Cu . 17_455 3.242(3) 3.210(4) 3.275(3) yes
La Cu . 17_545 3.242(3) 3.210(4) 3.275(3) yes
La Cu . 17_555 3.242(3) 3.210(4) 3.275(3) yes
La O1 . . 2.452(3) 2.452(3) 2.452(3) yes
La O1 . 21_445 2.683(3) 2.678(5) 2.687(4) yes
La O1 . 21_455 2.683(3) 2.678(5) 2.687(4) yes
La O1 . 21_545 2.683(3) 2.678(5) 2.687(4) yes
La O1 . 21_555 2.683(3) 2.678(5) 2.687(4) yes
La O2 . 17_445 2.645(4) 2.416(5) 2.882(7) yes
La O2 . 17_545 2.645(4) 2.416(5) 2.882(7) yes
La Sr1 . 1_455 3.761(3) 3.527(3) 4.005(2) yes
La Sr1 . 1_545 3.761(3) 3.512(2) 3.990(2) yes
La Sr1 . . 0.000(3) 0.000(5) 0.0000(6) yes
La Sr1 . 1_565 3.761(3) 3.512(2) 3.990(2) yes
La Sr1 . 1_655 3.761(3) 3.527(3) 4.005(2) yes
La Sr1 . 5_556 3.7076(12) 3.7076(12) 3.7076(12) yes
La Sr1 . 21_445 3.859(2) 3.8576(14) 3.8614(11) yes
La Sr1 . 21_455 3.859(2) 3.8576(14) 3.8614(11) yes
La Sr1 . 21_545 3.859(2) 3.8576(14) 3.8614(11) yes
La Sr1 . 21_555 3.859(2) 3.8576(14) 3.8614(11) yes
La O21 . 17_545 2.645(4) 2.418(6) 2.885(6) yes
La O21 . 17_555 2.645(4) 2.418(6) 2.885(6) yes
Cu O1 . . 2.198(2) 2.197(2) 2.198(2) yes
Cu O1 . 5_555 2.198(2) 2.197(2) 2.198(2) yes
Cu O2 . 1_545 1.888(5) 1.718(6) 2.050(8) yes
Cu O2 . . 1.888(5) 1.718(6) 2.050(8) yes
Cu O21 . . 1.888(5) 1.709(8) 2.041(7) yes
Cu O21 . 1_655 1.888(5) 1.709(8) 2.041(7) yes
O1 Sr . . 2.452(2) 2.452(2) 2.452(2) yes
O1 Sr . 21_445 2.683(3) 2.678(5) 2.687(4) yes
O1 Sr . 21_455 2.683(3) 2.678(5) 2.687(4) yes
O1 Sr . 21_545 2.683(3) 2.678(5) 2.687(4) yes
O1 Sr . 21_555 2.683(3) 2.678(5) 2.687(4) yes
O1 O2 . 1_545 2.898(4) 2.758(4) 3.040(6) yes
O1 O2 . . 2.898(4) 2.758(4) 3.040(6) yes
O1 Sr1 . . 2.452(2) 2.452(2) 2.452(2) yes
O1 Sr1 . 21_445 2.683(3) 2.678(5) 2.687(4) yes
O1 Sr1 . 21_455 2.683(3) 2.678(5) 2.687(4) yes
O1 Sr1 . 21_545 2.683(3) 2.678(5) 2.687(4) yes
O1 Sr1 . 21_555 2.683(3) 2.678(5) 2.687(4) yes
O1 O21 . . 2.898(4) 2.753(5) 3.033(4) yes
O1 O21 . 1_655 2.898(4) 2.753(5) 3.033(4) yes
O2 Sr . 17_454 2.645(4) 2.416(5) 2.882(7) yes
O2 Sr . 17_554 2.645(4) 2.416(5) 2.882(7) yes
O2 Sr . 21_455 2.645(4) 2.416(5) 2.882(7) yes
O2 Sr . 21_555 2.645(4) 2.416(5) 2.882(7) yes
O2 Sr1 . 17_454 2.645(4) 2.416(5) 2.882(7) yes
O2 Sr1 . 17_554 2.645(4) 2.416(5) 2.882(7) yes
O2 Sr1 . 21_455 2.645(4) 2.416(5) 2.882(7) yes
O2 Sr1 . 21_555 2.645(4) 2.416(5) 2.882(7) yes
O2 O21 . . 2.673(7) 2.393(4) 2.947(10) yes
O2 O21 . 1_565 2.673(7) 2.393(4) 2.947(10) yes
O2 O21 . 1_655 2.673(7) 2.393(4) 2.947(10) yes
O2 O21 . 1_665 2.673(7) 2.393(4) 2.947(10) yes
O21 Sr . 17_444 2.645(4) 2.418(6) 2.885(6) yes
O21 Sr . 17_454 2.645(4) 2.418(6) 2.885(6) yes
O21 Sr . 21_445 2.645(4) 2.418(6) 2.885(6) yes
O21 Sr . 21_455 2.645(4) 2.418(6) 2.885(6) yes
O21 Sr1 . 17_444 2.645(4) 2.418(6) 2.885(6) yes
O21 Sr1 . 17_454 2.645(4) 2.418(6) 2.885(6) yes
O21 Sr1 . 21_445 2.645(4) 2.418(6) 2.885(6) yes
O21 Sr1 . 21_455 2.645(4) 2.418(6) 2.885(6) yes
